data_7048668
loop_
_publ_author_name
'Sampford, Katharine R.'
'Carden, Jamie L.'
'Kidner, Edward B.'
'Berry, Abigail'
'Cavell, Kingsley J.'
'Murphy, Damien M.'
'Kariuki, Benson M.'
'Newman, Paul D.'

_publ_section_title
;
 Twisting the arm: structural constraints in bicyclic expanded-ring
 N-heterocyclic carbenes.
;
_journal_issue 5
_journal_name_full 'Dalton transactions (Cambridge, England : 2003)'
_journal_page_first 1850
_journal_page_last 1858
_journal_paper_doi 10.1039/c8dt04462g
_journal_volume 48
_journal_year 2019
_chemical_absolute_configuration ad
_chemical_formula_sum 'C191 H190 Au2 F12 N8 O P10'
_chemical_formula_weight 3545.13
_space_group_crystal_system triclinic
_space_group_IT_number 1
_space_group_name_Hall 'P 1'
_space_group_name_H-M_alt 'P 1'
_symmetry_space_group_name_Hall 'P 1'
_symmetry_space_group_name_H-M 'P 1'
_atom_sites_solution_hydrogens geom
_audit_creation_method SHELXL-2018/1
_audit_update_record
;
2018-12-10 deposited with the CCDC.
2018-12-11 downloaded from the CCDC.
;
_cell_angle_alpha 73.6060(10)
_cell_angle_beta 88.2320(10)
_cell_angle_gamma 89.7870(10)
_cell_formula_units_Z 1
_cell_length_a 13.3262(2)
_cell_length_b 14.2393(2)
_cell_length_c 23.9673(4)
_cell_measurement_reflns_used 24877
_cell_measurement_temperature 298(2)
_cell_measurement_theta_max 26.1680
_cell_measurement_theta_min 3.5750
_cell_volume 4360.89(12)
_computing_cell_refinement 'CrysAlisPro 1.171.39.46 (Rigaku OD, 2018)'
_computing_data_collection 'CrysAlisPro 1.171.39.46 (Rigaku OD, 2018)'
_computing_data_reduction 'CrysAlisPro 1.171.39.46 (Rigaku OD, 2018)'
_computing_molecular_graphics ORTEP-3
_computing_publication_material WinGX
_computing_structure_refinement 'SHELXL-2018/1 (Sheldrick, 2018)'
_computing_structure_solution 'SHELXS '
_diffrn_ambient_temperature 298(2)
_diffrn_measured_fraction_theta_full 0.997
_diffrn_measured_fraction_theta_max 0.885
_diffrn_measurement_device_type 'SuperNova, Dual, Cu at home/near, Atlas'
_diffrn_measurement_method '\w scans'
_diffrn_radiation_type MoK\a
_diffrn_radiation_wavelength 0.71073
_diffrn_reflns_av_R_equivalents 0.0607
_diffrn_reflns_av_unetI/netI 0.1308
_diffrn_reflns_Laue_measured_fraction_full 0.997
_diffrn_reflns_Laue_measured_fraction_max 0.885
_diffrn_reflns_limit_h_max 17
_diffrn_reflns_limit_h_min -17
_diffrn_reflns_limit_k_max 19
_diffrn_reflns_limit_k_min -19
_diffrn_reflns_limit_l_max 30
_diffrn_reflns_limit_l_min -30
_diffrn_reflns_number 81669
_diffrn_reflns_point_group_measured_fraction_full 0.989
_diffrn_reflns_point_group_measured_fraction_max 0.823
_diffrn_reflns_theta_full 25.242
_diffrn_reflns_theta_max 29.708
_diffrn_reflns_theta_min 3.358
_exptl_absorpt_coefficient_mu 1.840
_exptl_absorpt_correction_T_max 0.952
_exptl_absorpt_correction_T_min 0.812
_exptl_absorpt_correction_type analytical
_exptl_absorpt_process_details
;
CrysAlisPro 1.171.39.46 (Rigaku Oxford Diffraction, 2018)
Analytical numeric absorption correction using a multifaceted crystal
            model based on expressions derived by R.C. Clark & J.S. Reid.
(Clark, R. C. & Reid, J. S. (1995). Acta Cryst. A51, 887-897)
Empirical absorption correction using spherical harmonics,
 implemented in SCALE3 ABSPACK scaling algorithm.
;
_exptl_crystal_colour colourless
_exptl_crystal_density_diffrn 1.350
_exptl_crystal_description needle
_exptl_crystal_F_000 1816
_exptl_crystal_size_max 0.229
_exptl_crystal_size_mid 0.098
_exptl_crystal_size_min 0.046
_refine_diff_density_max 2.412
_refine_diff_density_min -0.950
_refine_diff_density_rms 0.124
_refine_ls_abs_structure_details
;
 Flack x determined using 10317 quotients [(I+)-(I-)]/[(I+)+(I-)]
 (Parsons, Flack and Wagner, Acta Cryst. B69 (2013) 249-259).
;
_refine_ls_abs_structure_Flack -0.024(2)
_refine_ls_extinction_method none
_refine_ls_goodness_of_fit_ref 1.006
_refine_ls_hydrogen_treatment constr
_refine_ls_matrix_type full
_refine_ls_number_parameters 2029
_refine_ls_number_reflns 40776
_refine_ls_number_restraints 132
_refine_ls_restrained_S_all 1.022
_refine_ls_R_factor_all 0.0892
_refine_ls_R_factor_gt 0.0550
_refine_ls_shift/su_max 0.002
_refine_ls_shift/su_mean 0.000
_refine_ls_structure_factor_coef Fsqd
_refine_ls_weighting_details 'w=1/[\s^2^(Fo^2^)+(0.0177P)^2^] where P=(Fo^2^+2Fc^2^)/3'
_refine_ls_weighting_scheme calc
_refine_ls_wR_factor_gt 0.0869
_refine_ls_wR_factor_ref 0.1022
_reflns_Friedel_coverage 0.860
_reflns_Friedel_fraction_full 0.980
_reflns_Friedel_fraction_max 0.761
_reflns_number_gt 30195
_reflns_number_total 40776
_reflns_threshold_expression 'I > 2\s(I)'
_cod_data_source_file c8dt04462g2.cif
_cod_data_source_block pdn1506d
_cod_depositor_comments 'Adding full bibliography for 7048655--7048669.cif.'
_cod_database_code 7048668
_shelx_shelxl_version_number 2018/1
_shelx_space_group_comment
;
The symmetry employed for this shelxl refinement is uniquely defined
by the following loop, which should always be used as a source of
symmetry information in preference to the above space-group names.
They are only intended as comments.
;
_shelx_estimated_absorpt_t_min 0.678
_shelx_estimated_absorpt_t_max 0.920

loop_
_space_group_symop_operation_xyz
'x, y, z'

loop_
_atom_site_label
_atom_site_type_symbol
_atom_site_fract_x
_atom_site_fract_y
_atom_site_fract_z
_atom_site_U_iso_or_equiv
_atom_site_adp_type
_atom_site_occupancy
_atom_site_site_symmetry_order
_atom_site_calc_flag
_atom_site_refinement_flags_posn
_atom_site_refinement_flags_adp
C1 C 0.2423(6) 0.0955(6) 0.2155(4) 0.026(2) Uani 1 1 d . .
C2 C 0.4197(6) 0.0790(6) 0.2487(4) 0.026(2) Uani 1 1 d . .
C3 C 0.4000(7) 0.0239(8) 0.3128(5) 0.033(2) Uani 1 1 d . .
H3A H 0.462065 0.013512 0.333748 0.039 Uiso 1 1 calc R U
H3B H 0.368522 -0.038993 0.316697 0.039 Uiso 1 1 calc R U
C4 C 0.3288(7) 0.0912(8) 0.3360(5) 0.040(3) Uani 1 1 d . .
H4A H 0.265831 0.058149 0.350669 0.048 Uiso 1 1 calc R U
H4B H 0.359429 0.111690 0.366897 0.048 Uiso 1 1 calc R U
C5 C 0.3124(6) 0.1784(7) 0.2833(4) 0.030(2) Uani 1 1 d . .
H5 H 0.299344 0.238044 0.294991 0.036 Uiso 1 1 calc R U
C6 C 0.4088(6) 0.1879(6) 0.2465(5) 0.030(2) Uani 1 1 d . .
C7 C 0.5198(6) 0.0543(7) 0.2237(5) 0.037(2) Uani 1 1 d . .
H7A H 0.523145 -0.014940 0.228735 0.055 Uiso 1 1 calc R U
H7B H 0.573768 0.073887 0.243606 0.055 Uiso 1 1 calc R U
H7C H 0.525347 0.088442 0.182979 0.055 Uiso 1 1 calc R U
C8 C 0.4948(7) 0.2215(7) 0.2788(5) 0.043(3) Uani 1 1 d . .
H8A H 0.487000 0.289747 0.276029 0.065 Uiso 1 1 calc R U
H8B H 0.558343 0.211624 0.261348 0.065 Uiso 1 1 calc R U
H8C H 0.492355 0.184105 0.318993 0.065 Uiso 1 1 calc R U
C9 C 0.4054(7) 0.2603(7) 0.1862(5) 0.040(3) Uani 1 1 d . .
H9A H 0.351122 0.243238 0.165408 0.060 Uiso 1 1 calc R U
H9B H 0.467624 0.258168 0.165332 0.060 Uiso 1 1 calc R U
H9C H 0.395222 0.325114 0.189805 0.060 Uiso 1 1 calc R U
C10 C 0.3392(6) -0.0354(6) 0.1985(4) 0.024(2) Uani 1 1 d . .
H10A H 0.271487 -0.060561 0.199247 0.028 Uiso 1 1 calc R U
H10B H 0.375618 -0.082700 0.228100 0.028 Uiso 1 1 calc R U
C11 C 0.3876(6) -0.0313(7) 0.1402(4) 0.022(2) Uani 1 1 d . .
C12 C 0.4109(8) -0.1193(8) 0.1264(5) 0.028(3) Uani 1 1 d . .
C13 C 0.4549(8) -0.1162(10) 0.0738(6) 0.036(3) Uani 1 1 d . .
H13 H 0.471079 -0.174217 0.065170 0.043 Uiso 1 1 calc R U
C14 C 0.4756(7) -0.0286(8) 0.0336(5) 0.040(3) Uani 1 1 d . .
H14 H 0.506636 -0.027625 -0.001809 0.048 Uiso 1 1 calc R U
C15 C 0.4508(7) 0.0594(7) 0.0452(5) 0.038(2) Uani 1 1 d . .
H15 H 0.463535 0.118900 0.017446 0.045 Uiso 1 1 calc R U
C16 C 0.4067(6) 0.0567(7) 0.0987(4) 0.031(2) Uani 1 1 d . .
H16 H 0.389677 0.114957 0.106823 0.037 Uiso 1 1 calc R U
C17 C 0.4563(6) -0.2591(6) 0.2369(4) 0.028(2) Uani 1 1 d . .
C18 C 0.5500(7) -0.2171(7) 0.2316(5) 0.035(2) Uani 1 1 d . .
H18 H 0.570085 -0.172439 0.196600 0.042 Uiso 1 1 calc R U
C19 C 0.6154(9) -0.2400(10) 0.2774(7) 0.049(4) Uani 1 1 d . .
H19 H 0.677736 -0.209247 0.273113 0.059 Uiso 1 1 calc R U
C20 C 0.5895(9) -0.3064(8) 0.3281(6) 0.049(3) Uani 1 1 d . .
H20 H 0.634060 -0.321921 0.358462 0.058 Uiso 1 1 calc R U
C21 C 0.4967(9) -0.3509(8) 0.3348(5) 0.052(3) Uani 1 1 d . .
H21 H 0.478732 -0.397448 0.369469 0.063 Uiso 1 1 calc R U
C22 C 0.4303(8) -0.3265(7) 0.2900(5) 0.038(2) Uani 1 1 d . .
H22 H 0.366940 -0.355507 0.295318 0.046 Uiso 1 1 calc R U
C23 C 0.3973(7) -0.3290(6) 0.1430(5) 0.031(2) Uani 1 1 d . .
C24 C 0.3316(7) -0.3420(7) 0.1025(5) 0.035(2) Uani 1 1 d . .
H24 H 0.276544 -0.300780 0.093372 0.043 Uiso 1 1 calc R U
C25 C 0.3456(7) -0.4148(7) 0.0751(5) 0.037(3) Uani 1 1 d . .
H25 H 0.301770 -0.421615 0.047035 0.045 Uiso 1 1 calc R U
C26 C 0.4264(9) -0.4773(8) 0.0904(5) 0.050(3) Uani 1 1 d . .
H26 H 0.435891 -0.527536 0.073083 0.060 Uiso 1 1 calc R U
C27 C 0.4933(9) -0.4662(8) 0.1311(6) 0.061(4) Uani 1 1 d . .
H27 H 0.547885 -0.507741 0.141006 0.073 Uiso 1 1 calc R U
C28 C 0.4764(8) -0.3900(8) 0.1573(6) 0.051(3) Uani 1 1 d . .
H28 H 0.520509 -0.381589 0.184854 0.061 Uiso 1 1 calc R U
C29 C 0.0862(6) 0.2077(6) 0.3039(4) 0.024(2) Uani 1 1 d . .
C30 C 0.0235(6) 0.1282(6) 0.3306(4) 0.023(2) Uani 1 1 d . .
C030 C 0.2907(7) 0.9558(9) 0.5451(5) 0.048(3) Uani 1 1 d . .
H030 H 0.292653 0.892697 0.570223 0.057 Uiso 1 1 calc R U
C31 C -0.0273(6) 0.1280(7) 0.3821(4) 0.032(2) Uani 1 1 d . .
H31 H -0.070011 0.075874 0.399729 0.038 Uiso 1 1 calc R U
C32 C -0.0168(6) 0.2023(7) 0.4084(4) 0.030(2) Uani 1 1 d . .
H32 H -0.051856 0.200284 0.442917 0.036 Uiso 1 1 calc R U
C33 C 0.0460(7) 0.2786(7) 0.3825(5) 0.037(2) Uani 1 1 d . .
H33 H 0.054947 0.328242 0.400153 0.044 Uiso 1 1 calc R U
C34 C 0.0972(7) 0.2834(7) 0.3300(5) 0.035(2) Uani 1 1 d . .
H34 H 0.138530 0.336663 0.312454 0.042 Uiso 1 1 calc R U
C35 C 0.0928(6) -0.0628(6) 0.3303(4) 0.026(2) Uani 1 1 d . .
C36 C 0.1295(8) -0.1220(8) 0.2972(6) 0.030(3) Uani 1 1 d . .
H36 H 0.111959 -0.109555 0.258496 0.036 Uiso 1 1 calc R U
C37 C 0.1920(7) -0.1993(7) 0.3217(5) 0.037(3) Uani 1 1 d . .
H37 H 0.216668 -0.238295 0.299176 0.045 Uiso 1 1 calc R U
C38 C 0.2181(8) -0.2192(7) 0.3787(6) 0.047(3) Uani 1 1 d . .
H38 H 0.259323 -0.272128 0.394904 0.056 Uiso 1 1 calc R U
C39 C 0.1826(8) -0.1596(8) 0.4124(5) 0.045(3) Uani 1 1 d . .
H39 H 0.200430 -0.171969 0.450955 0.054 Uiso 1 1 calc R U
C40 C 0.1214(9) -0.0834(9) 0.3879(6) 0.035(3) Uani 1 1 d . .
H40 H 0.098007 -0.043786 0.410279 0.043 Uiso 1 1 calc R U
C41 C -0.1157(7) -0.0203(8) 0.3256(5) 0.031(3) Uani 1 1 d . .
C042 C 0.1376(8) 0.2189(8) 0.2455(6) 0.028(3) Uani 1 1 d . .
H04A H 0.090547 0.201298 0.220008 0.034 Uiso 1 1 calc R U
H04B H 0.155768 0.287159 0.228573 0.034 Uiso 1 1 calc R U
C42 C -0.1296(7) -0.1196(7) 0.3565(5) 0.033(2) Uani 1 1 d . .
H42 H -0.074619 -0.161353 0.362364 0.040 Uiso 1 1 calc R U
C43 C -0.2241(8) -0.1566(8) 0.3783(5) 0.042(3) Uani 1 1 d . .
H43 H -0.232321 -0.222277 0.398707 0.051 Uiso 1 1 calc R U
C44 C -0.3049(7) -0.0941(9) 0.3692(5) 0.044(3) Uani 1 1 d . .
H44 H -0.368144 -0.118018 0.383667 0.053 Uiso 1 1 calc R U
C45 C -0.2934(7) 0.0032(8) 0.3388(5) 0.041(3) Uani 1 1 d . .
H45 H -0.348839 0.044310 0.333051 0.050 Uiso 1 1 calc R U
C46 C -0.1998(7) 0.0400(7) 0.3169(4) 0.035(2) Uani 1 1 d . .
H46 H -0.192881 0.105681 0.296258 0.042 Uiso 1 1 calc R U
C47 C 0.0618(6) 0.0957(6) 0.0807(4) 0.024(2) Uani 1 1 d . .
C48 C -0.0512(7) 0.1979(7) 0.0034(5) 0.037(2) Uani 1 1 d . .
C49 C -0.1373(8) 0.1274(9) 0.0062(6) 0.050(3) Uani 1 1 d . .
H49A H -0.183864 0.154081 -0.024568 0.060 Uiso 1 1 calc R U
H49B H -0.173329 0.113595 0.043423 0.060 Uiso 1 1 calc R U
C50 C -0.0865(8) 0.0334(8) -0.0018(6) 0.053(3) Uani 1 1 d . .
H50A H -0.097268 -0.021363 0.032651 0.063 Uiso 1 1 calc R U
H50B H -0.113238 0.016441 -0.034965 0.063 Uiso 1 1 calc R U
C51 C 0.0249(7) 0.0590(7) -0.0120(5) 0.036(2) Uani 1 1 d . .
H51 H 0.056888 0.024885 -0.037991 0.044 Uiso 1 1 calc R U
C52 C 0.0274(7) 0.1702(7) -0.0391(5) 0.039(3) Uani 1 1 d . .
C53 C -0.0770(10) 0.3063(9) -0.0155(6) 0.067(4) Uani 1 1 d . .
H53A H -0.099576 0.324035 -0.054722 0.100 Uiso 1 1 calc R U
H53B H -0.018497 0.344220 -0.013443 0.100 Uiso 1 1 calc R U
H53C H -0.129241 0.319148 0.009846 0.100 Uiso 1 1 calc R U
C54 C 0.1320(9) 0.2172(9) -0.0436(6) 0.060(4) Uani 1 1 d . .
H54A H 0.151701 0.218383 -0.005573 0.090 Uiso 1 1 calc R U
H54B H 0.130005 0.282901 -0.068708 0.090 Uiso 1 1 calc R U
H54C H 0.179525 0.179750 -0.059161 0.090 Uiso 1 1 calc R U
C55 C -0.0142(9) 0.1940(10) -0.1012(5) 0.066(4) Uani 1 1 d . .
H55A H 0.022678 0.158022 -0.123316 0.099 Uiso 1 1 calc R U
H55B H -0.007132 0.262901 -0.119890 0.099 Uiso 1 1 calc R U
H55C H -0.083839 0.175961 -0.098743 0.099 Uiso 1 1 calc R U
C56 C -0.0463(6) 0.2117(7) 0.1062(5) 0.030(2) Uani 1 1 d . .
H56A H -0.048404 0.161118 0.143123 0.036 Uiso 1 1 calc R U
H56B H -0.115152 0.229167 0.096151 0.036 Uiso 1 1 calc R U
C57 C 0.0056(7) 0.3017(7) 0.1154(4) 0.032(2) Uani 1 1 d . .
C58 C -0.0395(7) 0.3518(7) 0.1521(4) 0.035(2) Uani 1 1 d . .
C59 C 0.0163(8) 0.4286(7) 0.1640(5) 0.044(3) Uani 1 1 d . .
H59 H -0.012044 0.463237 0.188029 0.053 Uiso 1 1 calc R U
C60 C 0.1106(9) 0.4521(7) 0.1407(5) 0.048(3) Uani 1 1 d . .
H60 H 0.146290 0.501439 0.149930 0.057 Uiso 1 1 calc R U
C61 C 0.1535(10) 0.4043(9) 0.1040(6) 0.048(4) Uani 1 1 d . .
H61 H 0.217421 0.421965 0.087732 0.058 Uiso 1 1 calc R U
C62 C 0.1007(7) 0.3285(7) 0.0909(5) 0.035(2) Uani 1 1 d . .
H62 H 0.129474 0.296106 0.065713 0.042 Uiso 1 1 calc R U
C63 C -0.1953(8) 0.3916(9) 0.2287(6) 0.056(3) Uani 1 1 d . U
C64 C -0.1683(8) 0.3583(9) 0.2872(6) 0.054(3) Uani 1 1 d . .
H64 H -0.132089 0.300482 0.298988 0.065 Uiso 1 1 calc R U
C65 C -0.1927(10) 0.4067(11) 0.3277(7) 0.078(4) Uani 1 1 d . U
H65 H -0.174091 0.382716 0.366196 0.093 Uiso 1 1 calc R U
C66 C -0.2469(14) 0.4940(15) 0.3087(10) 0.126(7) Uani 1 1 d . U
H66 H -0.268088 0.525785 0.335963 0.152 Uiso 1 1 calc R U
C67 C -0.2710(14) 0.5359(14) 0.2490(9) 0.124(7) Uani 1 1 d . U
H67 H -0.302120 0.596488 0.236325 0.149 Uiso 1 1 calc R U
C68 C -0.2446(12) 0.4797(12) 0.2102(9) 0.107(6) Uani 1 1 d . U
H68 H -0.261123 0.502982 0.171340 0.129 Uiso 1 1 calc R U
C69 C -0.2363(8) 0.3651(8) 0.1184(5) 0.045(3) Uani 1 1 d . .
C70 C -0.3180(8) 0.3117(9) 0.1075(6) 0.046(3) Uani 1 1 d . .
H70 H -0.334944 0.252173 0.134130 0.055 Uiso 1 1 calc R U
C71 C -0.3740(9) 0.3452(11) 0.0582(6) 0.059(4) Uani 1 1 d . .
H71 H -0.428365 0.309268 0.051809 0.070 Uiso 1 1 calc R U
C72 C -0.3472(12) 0.4336(13) 0.0186(7) 0.068(5) Uani 1 1 d . .
H72 H -0.385005 0.456671 -0.014492 0.082 Uiso 1 1 calc R U
C73 C -0.2680(10) 0.4876(9) 0.0262(7) 0.071(4) Uani 1 1 d . .
H73 H -0.250927 0.546164 -0.001396 0.086 Uiso 1 1 calc R U
C74 C -0.2119(9) 0.4530(9) 0.0771(6) 0.066(4) Uani 1 1 d . .
H74 H -0.157728 0.489745 0.083062 0.079 Uiso 1 1 calc R U
C75 C 0.1568(9) -0.0327(8) 0.0543(6) 0.030(3) Uani 1 1 d . .
H75A H 0.181682 -0.041555 0.092998 0.036 Uiso 1 1 calc R U
H75B H 0.211615 -0.007417 0.026575 0.036 Uiso 1 1 calc R U
C76 C 0.1243(7) -0.1319(8) 0.0483(5) 0.033(3) Uani 1 1 d . .
C77 C 0.0668(7) -0.1973(7) 0.0929(5) 0.035(2) Uani 1 1 d . .
C78 C 0.0396(7) -0.2860(7) 0.0848(5) 0.042(3) Uani 1 1 d . .
H78 H 0.000637 -0.329007 0.113683 0.050 Uiso 1 1 calc R U
C79 C 0.0679(8) -0.3135(8) 0.0356(5) 0.046(3) Uani 1 1 d . .
H79 H 0.049747 -0.374493 0.032009 0.056 Uiso 1 1 calc R U
C80 C 0.1242(9) -0.2481(8) -0.0083(5) 0.046(3) Uani 1 1 d . .
H80 H 0.143630 -0.265329 -0.041719 0.055 Uiso 1 1 calc R U
C81 C 0.1514(8) -0.1574(10) -0.0026(6) 0.036(3) Uani 1 1 d . .
H81 H 0.187571 -0.113503 -0.032536 0.043 Uiso 1 1 calc R U
C82 C -0.0952(7) -0.1257(9) 0.1490(6) 0.043(3) Uani 1 1 d . .
C83 C -0.1257(8) -0.0436(8) 0.1694(5) 0.048(3) Uani 1 1 d . .
H83 H -0.080332 -0.015124 0.188512 0.057 Uiso 1 1 calc R U
C84 C -0.2225(8) -0.0065(9) 0.1607(6) 0.057(4) Uani 1 1 d . .
H84 H -0.241257 0.046952 0.173614 0.069 Uiso 1 1 calc R U
C85 C -0.2897(9) -0.0482(10) 0.1333(6) 0.065(4) Uani 1 1 d . .
H85 H -0.354430 -0.023358 0.127743 0.078 Uiso 1 1 calc R U
C86 C -0.2623(8) -0.1279(10) 0.1135(7) 0.074(5) Uani 1 1 d . .
H86 H -0.308092 -0.155910 0.094309 0.089 Uiso 1 1 calc R U
C87 C -0.1651(8) -0.1656(9) 0.1228(6) 0.062(4) Uani 1 1 d . .
H87 H -0.147948 -0.220053 0.110459 0.075 Uiso 1 1 calc R U
C88 C 0.0267(9) -0.2752(9) 0.2145(5) 0.053(3) Uani 1 1 d . U
C89 C -0.0455(13) -0.2881(11) 0.2618(8) 0.108(7) Uani 1 1 d . .
H89 H -0.096989 -0.243174 0.259876 0.130 Uiso 1 1 calc R U
C90 C -0.0377(15) -0.3692(15) 0.3108(9) 0.126(7) Uani 1 1 d . U
H90 H -0.083604 -0.375437 0.341687 0.151 Uiso 1 1 calc R U
C91 C 0.0319(16) -0.4373(15) 0.3153(10) 0.122(7) Uani 1 1 d . U
H91 H 0.031745 -0.491671 0.347822 0.146 Uiso 1 1 calc R U
C92 C 0.1044(13) -0.4276(10) 0.2719(8) 0.085(5) Uani 1 1 d . U
H92 H 0.155281 -0.473699 0.275625 0.102 Uiso 1 1 calc R U
C93 C 0.1009(10) -0.3464(8) 0.2211(5) 0.055(3) Uani 1 1 d . .
H93 H 0.149429 -0.340718 0.191556 0.065 Uiso 1 1 calc R U
C94 C 0.5395(6) 0.8693(6) 0.7823(4) 0.028(2) Uani 1 1 d . .
C95 C 0.4352(9) 0.7593(8) 0.8620(5) 0.047(3) Uani 1 1 d . .
C96 C 0.3556(8) 0.8364(8) 0.8706(6) 0.056(4) Uani 1 1 d . .
H96A H 0.320326 0.864959 0.835033 0.068 Uiso 1 1 calc R U
H96B H 0.307061 0.806655 0.901517 0.068 Uiso 1 1 calc R U
C97 C 0.4196(7) 0.9132(7) 0.8869(5) 0.043(3) Uani 1 1 d . .
H97A H 0.408755 0.977596 0.860372 0.052 Uiso 1 1 calc R U
H97B H 0.402424 0.915314 0.926171 0.052 Uiso 1 1 calc R U
C98 C 0.5273(8) 0.8828(7) 0.8826(5) 0.041(3) Uani 1 1 d . .
H98 H 0.569868 0.907159 0.908213 0.050 Uiso 1 1 calc R U
C99 C 0.5222(9) 0.7709(7) 0.9010(5) 0.051(3) Uani 1 1 d . .
C100 C 0.3912(12) 0.6562(9) 0.8754(6) 0.074(5) Uani 1 1 d . .
H10C H 0.326033 0.659289 0.859071 0.111 Uiso 1 1 calc R U
H10D H 0.385424 0.628098 0.916824 0.111 Uiso 1 1 calc R U
H10E H 0.434560 0.616498 0.858875 0.111 Uiso 1 1 calc R U
C101 C 0.4957(12) 0.7318(9) 0.9663(6) 0.080(5) Uani 1 1 d . .
H10F H 0.548908 0.747529 0.988242 0.121 Uiso 1 1 calc R U
H10G H 0.487061 0.662026 0.976448 0.121 Uiso 1 1 calc R U
H10H H 0.434497 0.761358 0.974923 0.121 Uiso 1 1 calc R U
C102 C 0.6240(11) 0.7195(9) 0.8921(6) 0.068(5) Uani 1 1 d . .
H10I H 0.641154 0.734807 0.851350 0.103 Uiso 1 1 calc R U
H10J H 0.616702 0.649959 0.907971 0.103 Uiso 1 1 calc R U
H10K H 0.676286 0.742597 0.911717 0.103 Uiso 1 1 calc R U
C103 C 0.4222(7) 0.7632(7) 0.7559(5) 0.034(2) Uani 1 1 d . .
H10L H 0.427293 0.816267 0.720118 0.041 Uiso 1 1 calc R U
H10M H 0.351635 0.754701 0.767271 0.041 Uiso 1 1 calc R U
C104 C 0.4582(7) 0.6707(6) 0.7426(4) 0.030(2) Uani 1 1 d . .
C105 C 0.4021(7) 0.6265(7) 0.7085(4) 0.033(2) Uani 1 1 d . .
C106 C 0.4385(8) 0.5473(7) 0.6933(5) 0.046(3) Uani 1 1 d . .
H106 H 0.400530 0.519200 0.670230 0.056 Uiso 1 1 calc R U
C107 C 0.5314(8) 0.5080(7) 0.7116(5) 0.047(3) Uani 1 1 d . .
H107 H 0.555354 0.453721 0.701104 0.057 Uiso 1 1 calc R U
C108 C 0.5881(9) 0.5506(9) 0.7457(6) 0.047(4) Uani 1 1 d . .
H108 H 0.650261 0.524561 0.758327 0.057 Uiso 1 1 calc R U
C109 C 0.5527(7) 0.6305(7) 0.7606(5) 0.035(2) Uani 1 1 d . .
H109 H 0.591695 0.659027 0.782990 0.041 Uiso 1 1 calc R U
C110 C 0.2341(8) 0.6185(8) 0.6343(5) 0.044(3) Uani 1 1 d . .
C111 C 0.1526(9) 0.5530(9) 0.6452(6) 0.062(4) Uani 1 1 d . .
H111 H 0.123984 0.532081 0.682570 0.075 Uiso 1 1 calc R U
C112 C 0.1142(10) 0.5191(9) 0.6018(7) 0.066(4) Uani 1 1 d . .
H112 H 0.059904 0.475963 0.610002 0.079 Uiso 1 1 calc R U
C113 C 0.1553(10) 0.5484(9) 0.5467(6) 0.059(4) Uani 1 1 d . .
H113 H 0.128845 0.525890 0.517395 0.071 Uiso 1 1 calc R U
C114 C 0.2353(9) 0.6107(8) 0.5350(6) 0.055(3) Uani 1 1 d . .
H114 H 0.263940 0.629952 0.497648 0.066 Uiso 1 1 calc R U
C115 C 0.2752(8) 0.6463(8) 0.5786(5) 0.048(3) Uani 1 1 d . .
H115 H 0.329705 0.689119 0.569767 0.057 Uiso 1 1 calc R U
C116 C 0.2022(7) 0.6298(8) 0.7521(5) 0.039(3) Uani 1 1 d . .
C117 C 0.1214(9) 0.6834(11) 0.7638(7) 0.060(4) Uani 1 1 d . .
H117 H 0.106576 0.743184 0.737533 0.072 Uiso 1 1 calc R U
C118 C 0.0630(10) 0.6501(11) 0.8133(7) 0.072(4) Uani 1 1 d . .
H118 H 0.008380 0.686676 0.820048 0.087 Uiso 1 1 calc R U
C119 C 0.0848(11) 0.5624(12) 0.8532(8) 0.070(5) Uani 1 1 d . .
H119 H 0.045113 0.540866 0.887043 0.084 Uiso 1 1 calc R U
C120 C 0.1628(10) 0.5070(11) 0.8441(7) 0.069(4) Uani 1 1 d . .
H120 H 0.177308 0.447874 0.871168 0.082 Uiso 1 1 calc R U
C121 C 0.2221(8) 0.5416(9) 0.7921(6) 0.057(3) Uani 1 1 d . .
H121 H 0.275527 0.504035 0.784853 0.069 Uiso 1 1 calc R U
C122 C 0.6372(9) 0.9958(9) 0.8072(6) 0.034(3) Uani 1 1 d . .
H12A H 0.657953 1.009227 0.766535 0.041 Uiso 1 1 calc R U
H12B H 0.696126 0.975825 0.830286 0.041 Uiso 1 1 calc R U
C123 C 0.5960(8) 1.0895(8) 0.8179(5) 0.030(3) Uani 1 1 d . .
C124 C 0.5306(6) 1.1499(7) 0.7794(4) 0.028(2) Uani 1 1 d . .
C125 C 0.4981(7) 1.2366(7) 0.7907(5) 0.037(2) Uani 1 1 d . .
H125 H 0.457437 1.279359 0.764363 0.044 Uiso 1 1 calc R U
C126 C 0.5250(8) 1.2593(8) 0.8396(5) 0.045(3) Uani 1 1 d . .
H126 H 0.502326 1.317093 0.846434 0.055 Uiso 1 1 calc R U
C127 C 0.5862(9) 1.1967(8) 0.8797(6) 0.049(3) Uani 1 1 d . .
H127 H 0.601714 1.210079 0.914248 0.059 Uiso 1 1 calc R U
C128 C 0.6231(10) 1.1150(10) 0.8670(6) 0.044(3) Uani 1 1 d . .
H128 H 0.667718 1.075367 0.892230 0.052 Uiso 1 1 calc R U
C129 C 0.3675(8) 1.0704(8) 0.7301(6) 0.031(3) Uani 1 1 d . .
C130 C 0.3351(7) 1.0054(7) 0.7004(5) 0.031(2) Uani 1 1 d . .
H130 H 0.378300 0.988815 0.673556 0.037 Uiso 1 1 calc R U
C131 C 0.2383(7) 0.9646(7) 0.7105(5) 0.045(3) Uani 1 1 d . .
H131 H 0.216942 0.924069 0.688826 0.054 Uiso 1 1 calc R U
C132 C 0.1741(7) 0.9842(8) 0.7526(5) 0.046(3) Uani 1 1 d . .
H132 H 0.110512 0.955807 0.759770 0.055 Uiso 1 1 calc R U
C133 C 0.2058(7) 1.0467(8) 0.7837(5) 0.047(3) Uani 1 1 d . .
H133 H 0.163382 1.059732 0.812156 0.057 Uiso 1 1 calc R U
C134 C 0.3003(9) 1.0899(9) 0.7728(6) 0.040(3) Uani 1 1 d . .
H134 H 0.320058 1.132231 0.793735 0.049 Uiso 1 1 calc R U
C135 C 0.4712(7) 1.2375(7) 0.6631(4) 0.029(2) Uani 1 1 d . .
C136 C 0.3730(8) 1.2762(8) 0.6466(5) 0.046(3) Uani 1 1 d . .
H136 H 0.316135 1.240240 0.663251 0.055 Uiso 1 1 calc R U
C137 C 0.3630(9) 1.3651(9) 0.6069(6) 0.057(3) Uani 1 1 d . .
H137 H 0.298990 1.388842 0.596650 0.069 Uiso 1 1 calc R U
C138 C 0.4461(10) 1.4212(8) 0.5813(5) 0.055(3) Uani 1 1 d . .
H138 H 0.437768 1.482609 0.555011 0.067 Uiso 1 1 calc R U
C139 C 0.5407(9) 1.3852(8) 0.5951(5) 0.051(3) Uani 1 1 d . .
H139 H 0.597014 1.420593 0.576925 0.062 Uiso 1 1 calc R U
C140 C 0.5514(8) 1.2955(8) 0.6364(5) 0.042(3) Uani 1 1 d . .
H140 H 0.615899 1.273508 0.646681 0.050 Uiso 1 1 calc R U
C141 C 0.7194(6) 0.8767(6) 0.6417(4) 0.0207(19) Uani 1 1 d . .
C142 C 0.9009(6) 0.8891(7) 0.6048(4) 0.033(2) Uani 1 1 d . .
C143 C 0.8856(9) 0.9517(10) 0.5409(6) 0.050(4) Uani 1 1 d . .
H14A H 0.948325 0.961200 0.518276 0.060 Uiso 1 1 calc R U
H14B H 0.856794 1.014913 0.539411 0.060 Uiso 1 1 calc R U
C144 C 0.8098(7) 0.8855(9) 0.5187(5) 0.049(3) Uani 1 1 d . .
H14C H 0.748626 0.921172 0.505999 0.059 Uiso 1 1 calc R U
H14D H 0.839784 0.865788 0.486436 0.059 Uiso 1 1 calc R U
C145 C 0.7880(7) 0.7986(8) 0.5690(5) 0.039(3) Uani 1 1 d . .
H145 H 0.772179 0.741297 0.555773 0.047 Uiso 1 1 calc R U
C146 C 0.8849(7) 0.7814(8) 0.6049(5) 0.040(3) Uani 1 1 d . .
C147 C 0.9996(6) 0.9087(8) 0.6308(5) 0.044(3) Uani 1 1 d . .
H14E H 0.999439 0.873673 0.671363 0.065 Uiso 1 1 calc R U
H14F H 1.006224 0.977599 0.626292 0.065 Uiso 1 1 calc R U
H14G H 1.054866 0.887237 0.610935 0.065 Uiso 1 1 calc R U
C148 C 0.9702(8) 0.7467(9) 0.5689(6) 0.059(4) Uani 1 1 d . .
H14H H 1.030977 0.737318 0.590191 0.088 Uiso 1 1 calc R U
H14I H 0.981068 0.795416 0.532286 0.088 Uiso 1 1 calc R U
H14J H 0.950628 0.686098 0.562137 0.088 Uiso 1 1 calc R U
C149 C 0.8767(8) 0.7074(8) 0.6646(5) 0.048(3) Uani 1 1 d . .
H14K H 0.937386 0.708597 0.685015 0.073 Uiso 1 1 calc R U
H14L H 0.866794 0.643160 0.660273 0.073 Uiso 1 1 calc R U
H14M H 0.820855 0.723793 0.686300 0.073 Uiso 1 1 calc R U
C150 C 0.8217(6) 1.0029(7) 0.6595(4) 0.025(2) Uani 1 1 d . .
H15A H 0.756332 1.033885 0.656812 0.030 Uiso 1 1 calc R U
H15B H 0.866906 1.047788 0.632240 0.030 Uiso 1 1 calc R U
C151 C 0.8590(6) 0.9902(7) 0.7209(4) 0.027(2) Uani 1 1 d . .
C152 C 0.8762(7) 1.0742(7) 0.7392(5) 0.026(2) Uani 1 1 d . .
C153 C 0.9066(7) 1.0628(7) 0.7953(4) 0.033(2) Uani 1 1 d . .
H153 H 0.918498 1.118084 0.807618 0.039 Uiso 1 1 calc R U
C154 C 0.9195(7) 0.9723(7) 0.8331(4) 0.036(2) Uani 1 1 d . .
H154 H 0.940510 0.966774 0.870538 0.044 Uiso 1 1 calc R U
C155 C 0.9017(7) 0.8885(7) 0.8165(5) 0.032(2) Uani 1 1 d . .
H155 H 0.909715 0.826731 0.842403 0.038 Uiso 1 1 calc R U
C156 C 0.8711(6) 0.8992(7) 0.7594(4) 0.028(2) Uani 1 1 d . .
H156 H 0.858829 0.843648 0.747408 0.034 Uiso 1 1 calc R U
C157 C 0.9513(7) 1.2185(7) 0.6376(5) 0.034(2) Uani 1 1 d . .
C158 C 0.9396(8) 1.2893(7) 0.5852(5) 0.042(3) Uani 1 1 d . .
H158 H 0.878879 1.322377 0.578030 0.051 Uiso 1 1 calc R U
C159 C 1.0155(9) 1.3119(7) 0.5435(5) 0.048(3) Uani 1 1 d . .
H159 H 1.005743 1.360414 0.508856 0.057 Uiso 1 1 calc R U
C160 C 1.1047(10) 1.2645(9) 0.5521(6) 0.056(4) Uani 1 1 d . .
H160 H 1.155299 1.279235 0.523308 0.068 Uiso 1 1 calc R U
C161 C 1.1189(9) 1.1963(10) 0.6026(7) 0.052(4) Uani 1 1 d . .
H161 H 1.180600 1.164964 0.608964 0.062 Uiso 1 1 calc R U
C162 C 1.0433(7) 1.1710(8) 0.6460(5) 0.044(3) Uani 1 1 d . .
H162 H 1.054538 1.122409 0.680348 0.053 Uiso 1 1 calc R U
C163 C 0.8674(7) 1.2800(7) 0.7330(5) 0.035(2) Uani 1 1 d . .
C164 C 0.9553(9) 1.3307(9) 0.7319(5) 0.058(3) Uani 1 1 d . .
H164 H 1.010430 1.320298 0.709652 0.069 Uiso 1 1 calc R U
C165 C 0.9615(11) 1.3992(10) 0.7649(6) 0.078(5) Uani 1 1 d . .
H165 H 1.020708 1.433877 0.764344 0.094 Uiso 1 1 calc R U
C166 C 0.8811(10) 1.4135(8) 0.7969(6) 0.056(3) Uani 1 1 d . .
H166 H 0.885299 1.458454 0.818336 0.067 Uiso 1 1 calc R U
C167 C 0.7955(9) 1.3642(8) 0.7985(6) 0.056(3) Uani 1 1 d . .
H167 H 0.741674 1.374253 0.821708 0.067 Uiso 1 1 calc R U
C168 C 0.7858(8) 1.2993(7) 0.7665(5) 0.039(3) Uani 1 1 d . .
H168 H 0.724739 1.267718 0.766997 0.047 Uiso 1 1 calc R U
C169 C 0.6131(8) 0.7611(8) 0.6132(5) 0.021(3) Uani 1 1 d . .
H16A H 0.566895 0.778979 0.640488 0.025 Uiso 1 1 calc R U
H16B H 0.628964 0.692313 0.628897 0.025 Uiso 1 1 calc R U
C170 C 0.5613(6) 0.7759(7) 0.5549(4) 0.027(2) Uani 1 1 d . .
C171 C 0.5077(7) 0.8587(7) 0.5289(4) 0.027(2) Uani 1 1 d . .
C172 C 0.4619(6) 0.8650(7) 0.4761(4) 0.029(2) Uani 1 1 d . .
H172 H 0.427029 0.921284 0.457554 0.035 Uiso 1 1 calc R U
C173 C 0.4682(6) 0.7874(7) 0.4512(4) 0.032(2) Uani 1 1 d . .
H173 H 0.437855 0.792386 0.416059 0.038 Uiso 1 1 calc R U
C174 C 0.5184(7) 0.7051(7) 0.4780(5) 0.033(2) Uani 1 1 d . .
H174 H 0.520772 0.652713 0.461987 0.040 Uiso 1 1 calc R U
C175 C 0.5660(7) 0.6991(7) 0.5292(4) 0.033(2) Uani 1 1 d . .
H175 H 0.601774 0.643007 0.547000 0.039 Uiso 1 1 calc R U
C176 C 0.5861(7) 1.0484(7) 0.5301(5) 0.029(2) Uani 1 1 d . .
C177 C 0.6208(8) 1.1103(8) 0.5608(6) 0.033(3) Uani 1 1 d . .
H177 H 0.598495 1.100160 0.599231 0.039 Uiso 1 1 calc R U
C178 C 0.6874(8) 1.1865(7) 0.5368(6) 0.048(3) Uani 1 1 d . .
H178 H 0.709950 1.226117 0.558827 0.057 Uiso 1 1 calc R U
C179 C 0.7197(8) 1.2027(8) 0.4794(5) 0.049(3) Uani 1 1 d . .
H179 H 0.762870 1.254662 0.462183 0.059 Uiso 1 1 calc R U
C180 C 0.6882(9) 1.1424(8) 0.4479(6) 0.057(4) Uani 1 1 d . .
H180 H 0.711136 1.152676 0.409617 0.068 Uiso 1 1 calc R U
C181 C 0.6222(10) 1.0659(10) 0.4728(7) 0.051(4) Uani 1 1 d . .
H181 H 0.601598 1.025405 0.450907 0.061 Uiso 1 1 calc R U
C182 C 0.3764(7) 1.0122(8) 0.5334(5) 0.036(3) Uani 1 1 d . .
C183 C 0.3714(8) 1.1092(8) 0.4980(5) 0.043(3) Uani 1 1 d . .
H183 H 0.428406 1.148833 0.490276 0.051 Uiso 1 1 calc R U
C184 C 0.2809(10) 1.1447(9) 0.4748(6) 0.060(4) Uani 1 1 d . .
H184 H 0.276906 1.209195 0.451891 0.072 Uiso 1 1 calc R U
C185 C 0.1959(10) 1.0864(12) 0.4849(6) 0.067(4) Uani 1 1 d . .
H185 H 0.135804 1.111109 0.468147 0.080 Uiso 1 1 calc R U
C186 C 0.2005(8) 0.9928(11) 0.5196(6) 0.060(4) Uani 1 1 d . .
H186 H 0.143538 0.953237 0.526291 0.072 Uiso 1 1 calc R U
N1 N 0.3330(5) 0.0557(5) 0.2157(3) 0.0249(17) Uani 1 1 d . .
N2 N 0.2295(5) 0.1580(5) 0.2480(3) 0.0241(17) Uani 1 1 d . .
N3 N -0.0031(5) 0.1695(5) 0.0626(4) 0.0288(18) Uani 1 1 d . .
N4 N 0.0772(5) 0.0379(6) 0.0446(4) 0.0318(19) Uani 1 1 d . .
N5 N 0.4739(5) 0.7935(6) 0.8007(4) 0.0311(19) Uani 1 1 d . .
N6 N 0.5645(5) 0.9154(5) 0.8216(3) 0.0286(18) Uani 1 1 d . .
N7 N 0.8126(5) 0.9142(5) 0.6403(3) 0.0274(18) Uani 1 1 d . .
N8 N 0.7051(5) 0.8186(5) 0.6079(4) 0.0294(19) Uani 1 1 d . .
F1 F 0.8000(10) 0.5815(8) 0.4173(5) 0.145(4) Uani 1 1 d . U
F2 F 0.8024(8) 0.4297(7) 0.4750(6) 0.150(5) Uani 1 1 d . U
F3 F 0.7729(9) 0.4861(12) 0.5478(6) 0.180(6) Uani 1 1 d . U
F4 F 0.7878(7) 0.6341(7) 0.4948(5) 0.123(4) Uani 1 1 d . U
F5 F 0.6781(6) 0.5343(6) 0.4735(5) 0.116(3) Uani 1 1 d . U
F6 F 0.9085(6) 0.5274(7) 0.4992(6) 0.141(5) Uani 1 1 d . U
F7 F 0.3788(5) 0.4169(5) 0.8947(3) 0.066(2) Uani 1 1 d . .
F8 F 0.2670(4) 0.3925(5) 0.9704(3) 0.066(2) Uani 1 1 d . .
F9 F 0.3844(6) 0.3095(5) 1.0308(3) 0.076(2) Uani 1 1 d . .
F10 F 0.4946(4) 0.3294(5) 0.9556(3) 0.0578(18) Uani 1 1 d . .
F11 F 0.4184(5) 0.4596(5) 0.9751(3) 0.064(2) Uani 1 1 d . .
F12 F 0.3449(5) 0.2637(6) 0.9509(4) 0.079(3) Uani 1 1 d . .
P1 P 0.36516(19) -0.23496(18) 0.17920(12) 0.0312(6) Uani 1 1 d . .
P2 P 0.03607(19) -0.16159(19) 0.15928(13) 0.0376(7) Uani 1 1 d . .
P3 P -0.1645(2) 0.3139(2) 0.18233(14) 0.0439(7) Uani 1 1 d . .
P4 P 0.00473(16) 0.03251(17) 0.29371(11) 0.0254(5) Uani 1 1 d . .
P5 P 0.2783(2) 0.6812(2) 0.68540(14) 0.0440(7) Uani 1 1 d . .
P6 P 0.49417(17) 1.11918(17) 0.71239(12) 0.0291(6) Uani 1 1 d . .
P7 P 0.84544(19) 1.19554(19) 0.68934(13) 0.0344(6) Uani 1 1 d . .
P8 P 0.49300(17) 0.95611(17) 0.56618(11) 0.0269(5) Uani 1 1 d . .
P9 P 0.7986(3) 0.5330(2) 0.48379(15) 0.0534(8) Uani 1 1 d . .
P10 P 0.3802(2) 0.3612(2) 0.96279(15) 0.0443(8) Uani 1 1 d . .
Au1 Au 0.14462(2) 0.08711(2) 0.15223(2) 0.02411(11) Uani 1 1 d . .
Au2 Au 0.62034(2) 0.88551(2) 0.70653(2) 0.02416(11) Uani 1 1 d . .
C188 C 0.3797(13) 1.4081(14) 0.3970(8) 0.108(6) Uani 1 1 d D U
O1 O 0.3194(17) 1.4481(16) 0.4278(10) 0.263(11) Uani 1 1 d D U
C187 C 0.3421(13) 1.3917(15) 0.3376(10) 0.205(11) Uani 1 1 d D U
H18A H 0.394565 1.361910 0.320264 0.307 Uiso 1 1 calc R U
H18B H 0.284015 1.349753 0.345649 0.307 Uiso 1 1 calc R U
H18C H 0.325001 1.453681 0.311245 0.307 Uiso 1 1 calc R U
C189 C 0.4855(14) 1.3752(14) 0.4206(10) 0.181(10) Uani 1 1 d D U
H18D H 0.521480 1.347342 0.393782 0.272 Uiso 1 1 calc R U
H18E H 0.521920 1.430791 0.424683 0.272 Uiso 1 1 calc R U
H18F H 0.478498 1.327167 0.457722 0.272 Uiso 1 1 calc R U

loop_
_atom_site_aniso_label
_atom_site_aniso_U_11
_atom_site_aniso_U_22
_atom_site_aniso_U_33
_atom_site_aniso_U_23
_atom_site_aniso_U_13
_atom_site_aniso_U_12
C1 0.020(5) 0.034(5) 0.022(6) -0.003(4) -0.002(4) 0.000(4)
C2 0.020(5) 0.029(5) 0.031(6) -0.011(4) -0.001(4) 0.002(4)
C3 0.026(5) 0.041(6) 0.031(7) -0.010(5) -0.007(4) 0.006(5)
C4 0.034(6) 0.066(8) 0.024(6) -0.017(6) -0.001(5) 0.007(5)
C5 0.020(5) 0.041(6) 0.039(7) -0.026(5) -0.002(4) 0.003(4)
C6 0.029(5) 0.025(5) 0.042(7) -0.018(5) 0.001(4) -0.004(4)
C7 0.021(5) 0.048(6) 0.041(7) -0.014(5) -0.003(4) 0.004(4)
C8 0.032(6) 0.042(6) 0.062(8) -0.023(6) -0.011(5) -0.001(5)
C9 0.035(6) 0.038(6) 0.046(8) -0.010(5) 0.006(5) -0.005(5)
C10 0.023(5) 0.025(5) 0.025(6) -0.011(4) 0.000(4) 0.003(4)
C11 0.020(5) 0.030(5) 0.016(5) -0.006(4) -0.006(4) 0.000(4)
C12 0.017(5) 0.043(7) 0.028(7) -0.017(5) -0.006(4) 0.000(4)
C13 0.032(6) 0.045(8) 0.038(8) -0.023(6) 0.013(5) -0.006(5)
C14 0.042(6) 0.055(7) 0.030(7) -0.026(6) 0.010(5) -0.005(5)
C15 0.041(6) 0.041(6) 0.026(6) 0.000(5) -0.001(5) -0.012(5)
C16 0.024(5) 0.043(6) 0.031(6) -0.018(5) -0.001(4) -0.001(4)
C17 0.031(5) 0.025(5) 0.035(6) -0.019(5) -0.007(4) 0.005(4)
C18 0.038(6) 0.035(6) 0.036(7) -0.014(5) -0.007(5) 0.003(4)
C19 0.043(8) 0.060(9) 0.059(11) -0.040(8) -0.009(7) 0.009(6)
C20 0.066(8) 0.040(7) 0.048(9) -0.024(6) -0.025(6) 0.019(6)
C21 0.084(9) 0.039(7) 0.033(7) -0.009(6) -0.009(6) 0.006(6)
C22 0.055(7) 0.029(6) 0.033(7) -0.015(5) 0.000(5) 0.002(5)
C23 0.033(5) 0.025(5) 0.040(7) -0.016(5) -0.001(4) -0.004(4)
C24 0.037(6) 0.036(6) 0.034(7) -0.012(5) 0.004(5) -0.003(4)
C25 0.049(6) 0.037(6) 0.029(6) -0.017(5) 0.009(5) -0.013(5)
C26 0.068(8) 0.036(6) 0.052(8) -0.025(6) 0.011(6) -0.012(6)
C27 0.062(8) 0.047(7) 0.082(11) -0.031(7) 0.000(7) 0.006(6)
C28 0.044(6) 0.049(7) 0.072(10) -0.037(7) -0.018(6) 0.018(5)
C29 0.027(5) 0.023(5) 0.025(6) -0.010(4) 0.002(4) 0.006(4)
C30 0.018(5) 0.025(5) 0.026(6) -0.005(4) -0.003(4) 0.006(4)
C030 0.034(6) 0.071(8) 0.045(8) -0.027(7) -0.005(5) 0.004(6)
C31 0.024(5) 0.032(5) 0.037(7) -0.005(5) -0.006(4) 0.007(4)
C32 0.030(5) 0.033(5) 0.027(6) -0.009(5) 0.003(4) 0.007(4)
C33 0.047(6) 0.030(6) 0.038(7) -0.017(5) -0.004(5) 0.008(5)
C34 0.038(6) 0.025(5) 0.044(7) -0.012(5) 0.003(5) 0.003(4)
C35 0.031(5) 0.027(5) 0.021(6) -0.011(4) 0.000(4) -0.005(4)
C36 0.025(6) 0.030(6) 0.033(7) -0.007(5) -0.011(5) 0.003(4)
C37 0.039(6) 0.037(6) 0.038(7) -0.015(5) 0.008(5) 0.000(5)
C38 0.051(7) 0.032(6) 0.057(9) -0.012(6) -0.014(6) 0.013(5)
C39 0.056(7) 0.050(7) 0.031(7) -0.013(6) -0.013(5) 0.018(6)
C40 0.053(7) 0.029(6) 0.029(8) -0.016(6) -0.006(6) 0.006(5)
C41 0.016(5) 0.050(7) 0.032(7) -0.021(6) -0.010(4) -0.001(4)
C042 0.025(6) 0.015(6) 0.043(8) -0.003(5) 0.003(5) 0.006(4)
C42 0.035(5) 0.026(5) 0.042(7) -0.014(5) -0.006(5) 0.000(4)
C43 0.049(7) 0.038(6) 0.040(7) -0.011(5) 0.007(5) -0.019(5)
C44 0.026(5) 0.066(8) 0.047(8) -0.026(6) 0.005(5) -0.015(5)
C45 0.021(5) 0.062(8) 0.051(8) -0.032(6) -0.011(5) 0.006(5)
C46 0.034(6) 0.034(6) 0.037(7) -0.012(5) 0.003(5) 0.003(4)
C47 0.024(5) 0.019(4) 0.025(6) -0.001(4) 0.000(4) 0.003(4)
C48 0.039(6) 0.040(6) 0.029(6) -0.007(5) -0.015(5) 0.005(5)
C49 0.042(7) 0.070(9) 0.046(8) -0.026(7) -0.015(6) -0.003(6)
C50 0.056(7) 0.049(7) 0.061(9) -0.027(7) -0.019(6) -0.004(6)
C51 0.042(6) 0.041(6) 0.035(7) -0.023(5) -0.017(5) 0.007(5)
C52 0.044(6) 0.046(6) 0.030(7) -0.013(5) -0.011(5) 0.001(5)
C53 0.093(10) 0.069(9) 0.046(9) -0.026(7) -0.037(7) 0.031(7)
C54 0.063(8) 0.063(9) 0.042(9) 0.002(7) 0.009(7) -0.017(7)
C55 0.078(9) 0.085(10) 0.039(8) -0.024(7) -0.013(7) 0.009(7)
C56 0.025(5) 0.032(5) 0.038(7) -0.016(5) -0.006(4) 0.005(4)
C57 0.042(6) 0.026(5) 0.031(6) -0.010(5) -0.013(5) 0.004(4)
C58 0.051(6) 0.026(5) 0.030(6) -0.011(5) -0.020(5) 0.021(4)
C59 0.067(8) 0.029(6) 0.038(7) -0.010(5) -0.017(6) 0.011(5)
C60 0.070(8) 0.024(6) 0.049(8) -0.008(5) -0.014(6) -0.017(5)
C61 0.057(8) 0.033(7) 0.049(9) -0.004(6) 0.001(6) -0.019(6)
C62 0.043(6) 0.030(5) 0.032(6) -0.010(5) -0.006(5) -0.004(4)
C63 0.055(6) 0.068(7) 0.060(8) -0.040(6) -0.020(6) 0.037(5)
C64 0.056(7) 0.065(8) 0.049(9) -0.029(7) 0.003(6) 0.020(6)
C65 0.082(8) 0.097(9) 0.069(9) -0.048(8) -0.008(7) 0.035(7)
C66 0.138(11) 0.150(12) 0.111(12) -0.069(10) -0.020(9) 0.073(9)
C67 0.149(12) 0.133(11) 0.116(12) -0.075(10) -0.036(9) 0.071(9)
C68 0.128(10) 0.106(10) 0.112(11) -0.066(9) -0.048(9) 0.064(8)
C69 0.048(7) 0.054(7) 0.038(7) -0.021(6) -0.019(5) 0.016(5)
C70 0.041(7) 0.055(8) 0.043(8) -0.016(6) 0.005(6) 0.013(6)
C71 0.043(7) 0.081(10) 0.059(10) -0.028(9) -0.026(7) 0.020(7)
C72 0.064(11) 0.102(14) 0.040(10) -0.021(10) -0.024(8) 0.004(9)
C73 0.069(9) 0.054(8) 0.077(11) 0.008(7) -0.024(8) 0.012(7)
C74 0.062(8) 0.056(8) 0.074(11) -0.008(8) -0.034(7) 0.010(6)
C75 0.039(7) 0.032(6) 0.021(7) -0.009(5) 0.003(5) 0.003(5)
C76 0.032(6) 0.034(6) 0.041(7) -0.023(6) -0.002(5) 0.010(5)
C77 0.030(5) 0.044(6) 0.037(7) -0.024(5) 0.004(4) -0.005(4)
C78 0.046(6) 0.030(6) 0.053(8) -0.020(6) 0.008(6) -0.001(5)
C79 0.054(7) 0.038(6) 0.057(9) -0.029(6) -0.001(6) 0.000(5)
C80 0.064(8) 0.049(7) 0.037(8) -0.031(6) -0.002(6) 0.009(6)
C81 0.027(6) 0.050(8) 0.038(8) -0.026(7) 0.003(5) 0.002(5)
C82 0.026(6) 0.055(8) 0.053(9) -0.025(7) 0.013(6) -0.013(5)
C83 0.050(7) 0.047(7) 0.051(9) -0.023(6) 0.015(6) -0.006(5)
C84 0.042(7) 0.056(8) 0.077(10) -0.027(7) 0.031(7) 0.002(6)
C85 0.038(7) 0.078(9) 0.083(11) -0.033(8) 0.023(7) -0.012(6)
C86 0.033(7) 0.100(11) 0.109(13) -0.062(10) 0.017(7) -0.017(7)
C87 0.033(6) 0.081(9) 0.094(12) -0.059(9) 0.011(6) -0.011(6)
C88 0.062(7) 0.056(7) 0.051(7) -0.036(6) 0.025(6) -0.028(6)
C89 0.139(15) 0.056(9) 0.115(16) -0.008(10) 0.074(13) -0.006(9)
C90 0.151(12) 0.101(11) 0.110(12) -0.009(9) 0.049(10) -0.018(10)
C91 0.153(12) 0.087(10) 0.117(12) -0.014(9) 0.007(10) -0.003(10)
C92 0.119(10) 0.049(7) 0.090(10) -0.024(7) 0.001(8) -0.015(7)
C93 0.092(9) 0.042(7) 0.030(7) -0.010(6) 0.005(6) -0.029(7)
C94 0.022(5) 0.028(5) 0.032(6) -0.009(5) 0.003(4) 0.006(4)
C95 0.067(8) 0.035(6) 0.031(7) 0.001(5) 0.022(6) -0.016(5)
C96 0.049(7) 0.060(8) 0.070(10) -0.038(7) 0.043(6) -0.022(6)
C97 0.051(7) 0.041(6) 0.040(7) -0.019(6) 0.013(5) -0.001(5)
C98 0.065(7) 0.035(6) 0.024(6) -0.010(5) 0.003(5) -0.002(5)
C99 0.091(9) 0.030(6) 0.029(7) -0.005(5) 0.014(6) 0.006(6)
C100 0.128(13) 0.039(8) 0.048(10) -0.004(7) 0.033(9) -0.025(8)
C101 0.141(13) 0.058(8) 0.034(9) -0.004(7) 0.030(9) 0.007(8)
C102 0.120(13) 0.057(9) 0.025(8) -0.008(7) 0.002(8) 0.035(8)
C103 0.032(5) 0.031(5) 0.040(7) -0.015(5) 0.007(5) -0.002(4)
C104 0.037(5) 0.023(5) 0.030(6) -0.008(4) 0.009(4) -0.006(4)
C105 0.041(6) 0.028(5) 0.030(6) -0.007(5) -0.002(5) -0.003(4)
C106 0.063(7) 0.034(6) 0.045(8) -0.016(6) -0.006(6) -0.002(5)
C107 0.072(8) 0.027(6) 0.047(8) -0.015(5) -0.008(6) 0.004(5)
C108 0.048(7) 0.035(7) 0.052(9) 0.001(6) -0.001(6) 0.012(6)
C109 0.045(6) 0.028(5) 0.033(7) -0.012(5) -0.004(5) 0.004(4)
C110 0.045(6) 0.039(6) 0.045(8) -0.006(6) -0.011(5) -0.002(5)
C111 0.071(8) 0.063(9) 0.052(9) -0.018(7) 0.010(7) -0.019(7)
C112 0.071(9) 0.048(8) 0.078(12) -0.016(8) -0.016(8) -0.009(6)
C113 0.083(9) 0.042(7) 0.062(10) -0.027(7) -0.044(8) 0.008(6)
C114 0.084(9) 0.042(7) 0.037(8) -0.007(6) -0.015(6) 0.003(6)
C115 0.054(7) 0.041(7) 0.039(8) 0.003(6) -0.008(6) -0.005(5)
C116 0.038(6) 0.044(6) 0.032(7) -0.006(5) -0.002(5) -0.001(5)
C117 0.050(8) 0.066(9) 0.061(11) -0.011(8) -0.006(7) 0.005(7)
C118 0.058(9) 0.079(10) 0.079(12) -0.023(9) 0.019(8) 0.008(7)
C119 0.064(10) 0.083(12) 0.060(12) -0.015(9) 0.012(8) -0.028(8)
C120 0.047(8) 0.077(10) 0.061(10) 0.015(8) -0.011(7) -0.019(7)
C121 0.044(7) 0.062(8) 0.056(9) -0.001(7) -0.004(6) -0.004(6)
C122 0.039(7) 0.039(7) 0.027(7) -0.014(6) -0.005(5) -0.007(5)
C123 0.041(6) 0.033(6) 0.019(6) -0.010(5) 0.001(5) -0.003(5)
C124 0.026(5) 0.034(5) 0.029(6) -0.015(5) -0.002(4) 0.001(4)
C125 0.045(6) 0.040(6) 0.031(7) -0.018(5) 0.001(5) 0.002(5)
C126 0.051(7) 0.040(6) 0.053(8) -0.025(6) 0.002(6) 0.005(5)
C127 0.077(9) 0.040(7) 0.035(8) -0.020(6) 0.007(7) -0.005(6)
C128 0.060(9) 0.037(7) 0.038(9) -0.017(6) -0.004(7) -0.003(6)
C129 0.024(6) 0.032(6) 0.039(8) -0.011(6) 0.003(5) 0.003(5)
C130 0.030(6) 0.031(6) 0.032(7) -0.007(5) 0.003(5) -0.002(4)
C131 0.033(6) 0.037(6) 0.067(9) -0.018(6) -0.009(5) -0.005(5)
C132 0.031(6) 0.052(7) 0.053(8) -0.011(6) 0.004(5) -0.005(5)
C133 0.030(6) 0.057(7) 0.056(8) -0.019(6) 0.012(5) -0.002(5)
C134 0.033(7) 0.033(7) 0.060(10) -0.021(7) 0.001(6) 0.003(5)
C135 0.029(5) 0.032(5) 0.028(6) -0.011(5) 0.005(4) -0.012(4)
C136 0.055(7) 0.036(6) 0.038(7) 0.002(5) -0.002(5) 0.006(5)
C137 0.064(8) 0.049(8) 0.058(9) -0.014(7) -0.010(7) 0.009(6)
C138 0.084(9) 0.024(6) 0.050(9) 0.003(5) 0.003(7) 0.001(6)
C139 0.076(9) 0.033(6) 0.042(8) -0.006(6) 0.010(6) -0.003(6)
C140 0.051(7) 0.043(6) 0.035(7) -0.015(5) -0.002(5) 0.005(5)
C141 0.020(4) 0.030(5) 0.012(5) -0.006(4) -0.003(3) 0.008(4)
C142 0.021(5) 0.055(7) 0.031(6) -0.023(5) 0.000(4) 0.005(4)
C143 0.041(7) 0.085(10) 0.028(8) -0.022(7) 0.003(6) 0.006(7)
C144 0.023(5) 0.102(10) 0.028(7) -0.028(7) 0.000(5) 0.002(6)
C145 0.030(5) 0.057(7) 0.045(7) -0.036(6) -0.006(5) 0.008(5)
C146 0.032(6) 0.050(7) 0.049(8) -0.034(6) -0.005(5) 0.010(5)
C147 0.027(5) 0.066(8) 0.039(7) -0.018(6) -0.002(5) 0.001(5)
C148 0.042(7) 0.073(9) 0.075(10) -0.045(8) -0.003(6) 0.013(6)
C149 0.059(7) 0.037(6) 0.059(9) -0.027(6) -0.026(6) 0.018(5)
C150 0.019(5) 0.039(6) 0.018(5) -0.011(4) -0.005(4) -0.003(4)
C151 0.022(5) 0.042(6) 0.017(5) -0.009(5) -0.001(4) -0.006(4)
C152 0.021(5) 0.031(5) 0.026(6) -0.008(5) -0.002(4) -0.004(4)
C153 0.034(5) 0.040(6) 0.028(6) -0.018(5) -0.002(4) -0.003(4)
C154 0.048(6) 0.043(6) 0.017(6) -0.007(5) -0.009(5) 0.003(5)
C155 0.029(5) 0.038(6) 0.029(6) -0.009(5) -0.003(4) 0.004(4)
C156 0.029(5) 0.030(5) 0.028(6) -0.010(5) 0.001(4) -0.004(4)
C157 0.033(5) 0.033(6) 0.036(7) -0.011(5) -0.001(4) -0.004(4)
C158 0.044(6) 0.036(6) 0.049(8) -0.017(6) 0.003(5) -0.008(5)
C159 0.081(9) 0.032(6) 0.028(7) -0.008(5) 0.015(6) -0.004(6)
C160 0.059(8) 0.055(8) 0.060(10) -0.029(8) 0.029(7) -0.016(7)
C161 0.034(7) 0.057(8) 0.070(11) -0.029(8) 0.012(7) 0.003(6)
C162 0.036(6) 0.048(7) 0.047(8) -0.012(6) 0.005(5) 0.000(5)
C163 0.038(6) 0.027(5) 0.038(7) -0.006(5) -0.005(5) -0.005(4)
C164 0.061(8) 0.070(9) 0.046(8) -0.025(7) 0.005(6) -0.022(6)
C165 0.101(11) 0.074(10) 0.065(11) -0.027(8) 0.010(9) -0.060(8)
C166 0.083(9) 0.035(7) 0.053(9) -0.018(6) 0.002(7) -0.008(6)
C167 0.063(8) 0.040(7) 0.071(10) -0.027(7) -0.010(7) 0.016(6)
C168 0.042(6) 0.035(6) 0.042(7) -0.012(5) -0.007(5) 0.004(5)
C169 0.019(5) 0.025(6) 0.023(7) -0.015(5) -0.003(4) 0.003(4)
C170 0.021(5) 0.035(5) 0.028(6) -0.015(5) 0.002(4) -0.003(4)
C171 0.024(5) 0.032(5) 0.028(6) -0.013(5) -0.002(4) -0.001(4)
C172 0.021(5) 0.033(5) 0.031(6) -0.006(5) -0.003(4) -0.005(4)
C173 0.028(5) 0.044(6) 0.028(6) -0.017(5) -0.004(4) -0.007(4)
C174 0.033(5) 0.036(6) 0.037(7) -0.021(5) -0.002(5) -0.008(4)
C175 0.031(5) 0.038(6) 0.033(6) -0.014(5) -0.004(4) 0.001(4)
C176 0.030(5) 0.028(5) 0.034(6) -0.014(5) 0.001(4) -0.001(4)
C177 0.032(6) 0.039(7) 0.031(8) -0.017(6) 0.008(5) -0.002(5)
C178 0.048(7) 0.037(6) 0.067(9) -0.029(6) 0.004(6) -0.006(5)
C179 0.050(7) 0.047(7) 0.052(8) -0.020(6) 0.022(6) -0.022(5)
C180 0.078(9) 0.049(7) 0.053(9) -0.033(7) 0.033(7) -0.025(6)
C181 0.061(9) 0.053(9) 0.050(10) -0.038(8) 0.020(7) -0.025(7)
C182 0.024(5) 0.057(7) 0.028(6) -0.016(6) 0.002(4) 0.007(5)
C183 0.043(6) 0.044(7) 0.048(8) -0.022(6) -0.007(5) 0.018(5)
C184 0.066(9) 0.057(8) 0.060(10) -0.023(7) -0.006(7) 0.036(7)
C185 0.054(8) 0.114(12) 0.043(9) -0.037(9) -0.015(6) 0.048(8)
C186 0.025(6) 0.116(12) 0.053(9) -0.047(9) -0.001(5) 0.010(6)
N1 0.022(4) 0.028(4) 0.027(5) -0.010(4) -0.004(3) 0.008(3)
N2 0.023(4) 0.024(4) 0.027(5) -0.011(4) -0.002(3) 0.000(3)
N3 0.032(4) 0.029(4) 0.028(5) -0.013(4) -0.007(4) 0.002(3)
N4 0.034(5) 0.036(5) 0.031(5) -0.019(4) -0.004(4) 0.008(4)
N5 0.034(4) 0.037(5) 0.026(5) -0.015(4) 0.006(4) -0.007(4)
N6 0.037(4) 0.031(4) 0.020(5) -0.010(4) -0.001(3) -0.002(3)
N7 0.023(4) 0.040(5) 0.023(5) -0.015(4) 0.002(3) -0.001(3)
N8 0.028(4) 0.037(5) 0.030(5) -0.021(4) -0.001(3) -0.001(3)
F1 0.224(11) 0.146(9) 0.060(7) -0.023(6) 0.012(7) 0.006(8)
F2 0.157(9) 0.079(6) 0.250(14) -0.091(8) -0.125(9) 0.056(6)
F3 0.142(9) 0.262(15) 0.092(9) 0.023(9) 0.010(7) -0.026(9)
F4 0.143(8) 0.097(7) 0.165(10) -0.089(7) -0.058(7) 0.039(6)
F5 0.091(6) 0.087(6) 0.167(10) -0.027(6) -0.037(6) 0.011(5)
F6 0.059(5) 0.103(7) 0.295(15) -0.108(9) -0.038(7) 0.009(5)
F7 0.081(5) 0.074(5) 0.047(5) -0.022(4) -0.015(4) 0.027(4)
F8 0.043(4) 0.085(5) 0.075(6) -0.032(4) -0.001(3) 0.016(3)
F9 0.087(5) 0.086(6) 0.048(5) -0.005(4) -0.003(4) 0.023(4)
F10 0.045(4) 0.083(5) 0.056(5) -0.037(4) -0.011(3) 0.019(3)
F11 0.077(5) 0.065(5) 0.064(5) -0.038(4) -0.020(4) 0.008(4)
F12 0.057(4) 0.072(5) 0.122(8) -0.050(6) -0.016(5) 0.001(4)
P1 0.0337(14) 0.0296(14) 0.0341(17) -0.0151(13) -0.0033(12) 0.0036(11)
P2 0.0420(15) 0.0378(15) 0.0390(18) -0.0214(14) 0.0092(13) -0.0081(12)
P3 0.0458(17) 0.0541(19) 0.0398(19) -0.0255(16) -0.0131(14) 0.0200(14)
P4 0.0221(12) 0.0287(13) 0.0260(15) -0.0088(11) -0.0013(10) 0.0013(9)
P5 0.0462(17) 0.0459(17) 0.0366(19) -0.0061(14) -0.0029(14) -0.0037(13)
P6 0.0276(13) 0.0290(13) 0.0319(16) -0.0110(12) 0.0006(11) 0.0021(10)
P7 0.0387(15) 0.0343(15) 0.0326(17) -0.0134(13) 0.0003(12) -0.0056(11)
P8 0.0244(12) 0.0302(13) 0.0266(15) -0.0091(11) 0.0008(10) -0.0003(10)
P9 0.078(2) 0.0419(18) 0.042(2) -0.0147(16) 0.0009(17) 0.0075(15)
P10 0.0440(17) 0.052(2) 0.041(2) -0.0194(17) -0.0096(14) 0.0137(14)
Au1 0.0244(2) 0.0246(2) 0.0242(3) -0.0084(2) 0.00004(19) 0.00028(17)
Au2 0.0259(2) 0.0254(2) 0.0222(3) -0.0086(2) 0.00033(19) -0.00023(18)
C188 0.106(10) 0.108(11) 0.094(11) -0.008(9) 0.024(9) -0.001(9)
O1 0.34(2) 0.251(19) 0.211(19) -0.081(16) 0.030(17) -0.108(16)
C187 0.153(16) 0.142(16) 0.38(3) -0.174(18) 0.064(17) -0.011(12)
C189 0.166(17) 0.105(14) 0.23(2) 0.031(14) -0.060(16) -0.013(13)

loop_
_atom_type_symbol
_atom_type_description
_atom_type_scat_dispersion_real
_atom_type_scat_dispersion_imag
_atom_type_scat_source
C C 0.0033 0.0016 'International Tables Vol C Tables 4.2.6.8 and 6.1.1.4'
H H 0.0000 0.0000 'International Tables Vol C Tables 4.2.6.8 and 6.1.1.4'
N N 0.0061 0.0033 'International Tables Vol C Tables 4.2.6.8 and 6.1.1.4'
Au Au -2.0133 8.8022 'International Tables Vol C Tables 4.2.6.8 and 6.1.1.4'
F F 0.0171 0.0103 'International Tables Vol C Tables 4.2.6.8 and 6.1.1.4'
P P 0.1023 0.0942 'International Tables Vol C Tables 4.2.6.8 and 6.1.1.4'
O O 0.0106 0.0060 'International Tables Vol C Tables 4.2.6.8 and 6.1.1.4'

loop_
_geom_angle_atom_site_label_1
_geom_angle_atom_site_label_2
_geom_angle_atom_site_label_3
_geom_angle
N1 C1 N2 116.3(8)
N1 C1 Au1 118.9(6)
N2 C1 Au1 122.8(6)
N1 C2 C7 111.1(7)
N1 C2 C3 106.7(7)
C7 C2 C3 114.0(8)
N1 C2 C6 106.1(7)
C7 C2 C6 114.0(7)
C3 C2 C6 104.2(7)
C2 C3 C4 104.6(8)
C2 C3 H3A 110.8
C4 C3 H3A 110.8
C2 C3 H3B 110.8
C4 C3 H3B 110.8
H3A C3 H3B 108.9
C5 C4 C3 104.2(8)
C5 C4 H4A 110.9
C3 C4 H4A 110.9
C5 C4 H4B 110.9
C3 C4 H4B 110.9
H4A C4 H4B 108.9
N2 C5 C6 107.4(8)
N2 C5 C4 110.7(8)
C6 C5 C4 105.2(7)
N2 C5 H5 111.1
C6 C5 H5 111.1
C4 C5 H5 111.1
C5 C6 C9 115.4(8)
C5 C6 C2 97.6(7)
C9 C6 C2 116.3(8)
C5 C6 C8 109.0(8)
C9 C6 C8 107.1(8)
C2 C6 C8 111.3(8)
C2 C7 H7A 109.5
C2 C7 H7B 109.5
H7A C7 H7B 109.5
C2 C7 H7C 109.5
H7A C7 H7C 109.5
H7B C7 H7C 109.5
C6 C8 H8A 109.5
C6 C8 H8B 109.5
H8A C8 H8B 109.5
C6 C8 H8C 109.5
H8A C8 H8C 109.5
H8B C8 H8C 109.5
C6 C9 H9A 109.5
C6 C9 H9B 109.5
H9A C9 H9B 109.5
C6 C9 H9C 109.5
H9A C9 H9C 109.5
H9B C9 H9C 109.5
N1 C10 C11 118.1(7)
N1 C10 H10A 107.8
C11 C10 H10A 107.8
N1 C10 H10B 107.8
C11 C10 H10B 107.8
H10A C10 H10B 107.1
C16 C11 C12 118.7(9)
C16 C11 C10 121.5(8)
C12 C11 C10 119.8(9)
C13 C12 C11 120.1(11)
C13 C12 P1 123.0(9)
C11 C12 P1 116.6(8)
C12 C13 C14 120.6(11)
C12 C13 H13 119.7
C14 C13 H13 119.7
C13 C14 C15 120.8(10)
C13 C14 H14 119.6
C15 C14 H14 119.6
C16 C15 C14 118.8(10)
C16 C15 H15 120.6
C14 C15 H15 120.6
C11 C16 C15 121.0(9)
C11 C16 H16 119.5
C15 C16 H16 119.5
C18 C17 C22 117.2(9)
C18 C17 P1 124.7(8)
C22 C17 P1 118.1(7)
C17 C18 C19 121.2(11)
C17 C18 H18 119.4
C19 C18 H18 119.4
C20 C19 C18 120.8(12)
C20 C19 H19 119.6
C18 C19 H19 119.6
C19 C20 C21 119.6(11)
C19 C20 H20 120.2
C21 C20 H20 120.2
C20 C21 C22 120.0(11)
C20 C21 H21 120.0
C22 C21 H21 120.0
C21 C22 C17 121.2(10)
C21 C22 H22 119.4
C17 C22 H22 119.4
C28 C23 C24 119.4(9)
C28 C23 P1 123.6(8)
C24 C23 P1 116.8(7)
C23 C24 C25 121.6(9)
C23 C24 H24 119.2
C25 C24 H24 119.2
C24 C25 C26 118.5(10)
C24 C25 H25 120.8
C26 C25 H25 120.8
C27 C26 C25 121.1(10)
C27 C26 H26 119.5
C25 C26 H26 119.5
C26 C27 C28 118.3(11)
C26 C27 H27 120.9
C28 C27 H27 120.9
C23 C28 C27 121.2(11)
C23 C28 H28 119.4
C27 C28 H28 119.4
C30 C29 C34 119.5(8)
C30 C29 C042 122.3(8)
C34 C29 C042 118.0(8)
C31 C30 C29 118.3(8)
C31 C30 P4 122.7(7)
C29 C30 P4 118.9(7)
C182 C030 C186 120.3(12)
C182 C030 H030 119.9
C186 C030 H030 119.9
C32 C31 C30 122.7(9)
C32 C31 H31 118.7
C30 C31 H31 118.7
C33 C32 C31 118.5(9)
C33 C32 H32 120.8
C31 C32 H32 120.8
C32 C33 C34 121.2(9)
C32 C33 H33 119.4
C34 C33 H33 119.4
C33 C34 C29 119.8(9)
C33 C34 H34 120.1
C29 C34 H34 120.1
C36 C35 C40 118.2(10)
C36 C35 P4 115.4(8)
C40 C35 P4 126.3(7)
C37 C36 C35 119.9(11)
C37 C36 H36 120.0
C35 C36 H36 120.0
C38 C37 C36 120.9(10)
C38 C37 H37 119.5
C36 C37 H37 119.5
C37 C38 C39 119.7(10)
C37 C38 H38 120.2
C39 C38 H38 120.2
C40 C39 C38 119.0(11)
C40 C39 H39 120.5
C38 C39 H39 120.5
C39 C40 C35 122.2(11)
C39 C40 H40 118.9
C35 C40 H40 118.9
C46 C41 C42 117.9(9)
C46 C41 P4 118.3(8)
C42 C41 P4 123.8(7)
N2 C042 C29 113.9(10)
N2 C042 H04A 108.8
C29 C042 H04A 108.8
N2 C042 H04B 108.8
C29 C042 H04B 108.8
H04A C042 H04B 107.7
C43 C42 C41 121.3(9)
C43 C42 H42 119.4
C41 C42 H42 119.4
C44 C43 C42 118.8(10)
C44 C43 H43 120.6
C42 C43 H43 120.6
C43 C44 C45 121.0(9)
C43 C44 H44 119.5
C45 C44 H44 119.5
C44 C45 C46 120.3(9)
C44 C45 H45 119.9
C46 C45 H45 119.9
C45 C46 C41 120.7(10)
C45 C46 H46 119.6
C41 C46 H46 119.6
N3 C47 N4 115.9(8)
N3 C47 Au1 119.7(6)
N4 C47 Au1 123.8(6)
C49 C48 C53 116.2(9)
C49 C48 N3 107.4(8)
C53 C48 N3 111.1(8)
C49 C48 C52 103.6(8)
C53 C48 C52 112.2(9)
N3 C48 C52 105.4(7)
C48 C49 C50 104.6(8)
C48 C49 H49A 110.8
C50 C49 H49A 110.8
C48 C49 H49B 110.8
C50 C49 H49B 110.8
H49A C49 H49B 108.9
C51 C50 C49 105.0(8)
C51 C50 H50A 110.8
C49 C50 H50A 110.8
C51 C50 H50B 110.8
C49 C50 H50B 110.8
H50A C50 H50B 108.8
N4 C51 C50 110.9(9)
N4 C51 C52 107.3(7)
C50 C51 C52 104.6(8)
N4 C51 H51 111.3
C50 C51 H51 111.3
C52 C51 H51 111.3
C51 C52 C54 114.8(9)
C51 C52 C55 108.8(8)
C54 C52 C55 108.1(9)
C51 C52 C48 97.8(8)
C54 C52 C48 116.6(9)
C55 C52 C48 110.2(8)
C48 C53 H53A 109.5
C48 C53 H53B 109.5
H53A C53 H53B 109.5
C48 C53 H53C 109.5
H53A C53 H53C 109.5
H53B C53 H53C 109.5
C52 C54 H54A 109.5
C52 C54 H54B 109.5
H54A C54 H54B 109.5
C52 C54 H54C 109.5
H54A C54 H54C 109.5
H54B C54 H54C 109.5
C52 C55 H55A 109.5
C52 C55 H55B 109.5
H55A C55 H55B 109.5
C52 C55 H55C 109.5
H55A C55 H55C 109.5
H55B C55 H55C 109.5
N3 C56 C57 117.9(8)
N3 C56 H56A 107.8
C57 C56 H56A 107.8
N3 C56 H56B 107.8
C57 C56 H56B 107.8
H56A C56 H56B 107.2
C62 C57 C58 120.3(8)
C62 C57 C56 119.6(8)
C58 C57 C56 119.9(8)
C57 C58 C59 117.7(9)
C57 C58 P3 118.2(7)
C59 C58 P3 124.1(8)
C60 C59 C58 121.1(10)
C60 C59 H59 119.4
C58 C59 H59 119.4
C59 C60 C61 121.0(10)
C59 C60 H60 119.5
C61 C60 H60 119.5
C60 C61 C62 119.7(11)
C60 C61 H61 120.2
C62 C61 H61 120.2
C57 C62 C61 120.2(10)
C57 C62 H62 119.9
C61 C62 H62 119.9
C68 C63 C64 118.7(11)
C68 C63 P3 124.0(11)
C64 C63 P3 117.3(8)
C65 C64 C63 123.3(11)
C65 C64 H64 118.4
C63 C64 H64 118.4
C64 C65 C66 117.3(15)
C64 C65 H65 121.4
C66 C65 H65 121.4
C65 C66 C67 122.5(16)
C65 C66 H66 118.7
C67 C66 H66 118.7
C68 C67 C66 116.2(16)
C68 C67 H67 121.9
C66 C67 H67 121.9
C63 C68 C67 121.8(17)
C63 C68 H68 119.1
C67 C68 H68 119.1
C74 C69 C70 117.6(11)
C74 C69 P3 123.4(9)
C70 C69 P3 118.9(10)
C71 C70 C69 121.8(12)
C71 C70 H70 119.1
C69 C70 H70 119.1
C70 C71 C72 118.5(13)
C70 C71 H71 120.7
C72 C71 H71 120.7
C73 C72 C71 122.4(14)
C73 C72 H72 118.8
C71 C72 H72 118.8
C72 C73 C74 118.6(13)
C72 C73 H73 120.7
C74 C73 H73 120.7
C69 C74 C73 121.1(11)
C69 C74 H74 119.4
C73 C74 H74 119.4
N4 C75 C76 113.3(9)
N4 C75 H75A 108.9
C76 C75 H75A 108.9
N4 C75 H75B 108.9
C76 C75 H75B 108.9
H75A C75 H75B 107.7
C81 C76 C77 120.0(10)
C81 C76 C75 119.3(10)
C77 C76 C75 120.8(9)
C78 C77 C76 118.0(9)
C78 C77 P2 123.7(8)
C76 C77 P2 118.3(7)
C77 C78 C79 122.9(10)
C77 C78 H78 118.6
C79 C78 H78 118.6
C78 C79 C80 118.7(9)
C78 C79 H79 120.7
C80 C79 H79 120.7
C81 C80 C79 120.4(10)
C81 C80 H80 119.8
C79 C80 H80 119.8
C80 C81 C76 120.1(12)
C80 C81 H81 120.0
C76 C81 H81 120.0
C87 C82 C83 117.1(10)
C87 C82 P2 127.0(9)
C83 C82 P2 115.9(8)
C84 C83 C82 120.7(11)
C84 C83 H83 119.7
C82 C83 H83 119.7
C85 C84 C83 120.1(11)
C85 C84 H84 119.9
C83 C84 H84 119.9
C84 C85 C86 120.4(11)
C84 C85 H85 119.8
C86 C85 H85 119.8
C85 C86 C87 119.3(11)
C85 C86 H86 120.4
C87 C86 H86 120.4
C82 C87 C86 122.4(11)
C82 C87 H87 118.8
C86 C87 H87 118.8
C93 C88 C89 116.3(13)
C93 C88 P2 121.8(8)
C89 C88 P2 120.4(10)
C90 C89 C88 119.4(15)
C90 C89 H89 120.3
C88 C89 H89 120.3
C91 C90 C89 123.2(19)
C91 C90 H90 118.4
C89 C90 H90 118.4
C90 C91 C92 120(2)
C90 C91 H91 120.0
C92 C91 H91 120.0
C91 C92 C93 119.4(16)
C91 C92 H92 120.3
C93 C92 H92 120.3
C88 C93 C92 121.7(12)
C88 C93 H93 119.2
C92 C93 H93 119.2
N6 C94 N5 116.6(8)
N6 C94 Au2 122.3(6)
N5 C94 Au2 119.2(6)
N5 C95 C100 110.9(9)
N5 C95 C99 106.9(8)
C100 C95 C99 115.1(11)
N5 C95 C96 107.1(9)
C100 C95 C96 112.5(10)
C99 C95 C96 103.7(9)
C97 C96 C95 103.3(9)
C97 C96 H96A 111.1
C95 C96 H96A 111.1
C97 C96 H96B 111.1
C95 C96 H96B 111.1
H96A C96 H96B 109.1
C98 C97 C96 106.4(8)
C98 C97 H97A 110.5
C96 C97 H97A 110.5
C98 C97 H97B 110.5
C96 C97 H97B 110.5
H97A C97 H97B 108.6
N6 C98 C97 110.1(9)
N6 C98 C99 107.9(8)
C97 C98 C99 103.9(9)
N6 C98 H98 111.6
C97 C98 H98 111.6
C99 C98 H98 111.6
C98 C99 C101 110.4(9)
C98 C99 C95 97.9(9)
C101 C99 C95 113.0(11)
C98 C99 C102 114.4(10)
C101 C99 C102 105.0(11)
C95 C99 C102 116.3(10)
C95 C100 H10C 109.5
C95 C100 H10D 109.5
H10C C100 H10D 109.5
C95 C100 H10E 109.5
H10C C100 H10E 109.5
H10D C100 H10E 109.5
C99 C101 H10F 109.5
C99 C101 H10G 109.5
H10F C101 H10G 109.5
C99 C101 H10H 109.5
H10F C101 H10H 109.5
H10G C101 H10H 109.5
C99 C102 H10I 109.5
C99 C102 H10J 109.5
H10I C102 H10J 109.5
C99 C102 H10K 109.5
H10I C102 H10K 109.5
H10J C102 H10K 109.5
N5 C103 C104 117.3(8)
N5 C103 H10L 108.0
C104 C103 H10L 108.0
N5 C103 H10M 108.0
C104 C103 H10M 108.0
H10L C103 H10M 107.2
C105 C104 C109 117.8(8)
C105 C104 C103 121.0(9)
C109 C104 C103 121.1(8)
C106 C105 C104 120.6(9)
C106 C105 P5 122.6(8)
C104 C105 P5 116.8(7)
C105 C106 C107 121.1(10)
C105 C106 H106 119.5
C107 C106 H106 119.5
C108 C107 C106 119.3(10)
C108 C107 H107 120.4
C106 C107 H107 120.4
C109 C108 C107 120.0(11)
C109 C108 H108 120.0
C107 C108 H108 120.0
C108 C109 C104 121.2(10)
C108 C109 H109 119.4
C104 C109 H109 119.4
C115 C110 C111 117.4(11)
C115 C110 P5 117.6(8)
C111 C110 P5 124.5(9)
C112 C111 C110 121.3(12)
C112 C111 H111 119.3
C110 C111 H111 119.3
C113 C112 C111 120.3(12)
C113 C112 H112 119.8
C111 C112 H112 119.8
C114 C113 C112 119.6(11)
C114 C113 H113 120.2
C112 C113 H113 120.2
C113 C114 C115 120.9(12)
C113 C114 H114 119.5
C115 C114 H114 119.5
C110 C115 C114 120.5(11)
C110 C115 H115 119.8
C114 C115 H115 119.8
C121 C116 C117 117.9(11)
C121 C116 P5 123.7(8)
C117 C116 P5 118.4(10)
C118 C117 C116 121.2(14)
C118 C117 H117 119.4
C116 C117 H117 119.4
C117 C118 C119 120.2(13)
C117 C118 H118 119.9
C119 C118 H118 119.9
C120 C119 C118 121.2(15)
C120 C119 H119 119.4
C118 C119 H119 119.4
C119 C120 C121 118.2(15)
C119 C120 H120 120.9
C121 C120 H120 120.9
C116 C121 C120 121.4(12)
C116 C121 H121 119.3
C120 C121 H121 119.3
N6 C122 C123 113.2(9)
N6 C122 H12A 108.9
C123 C122 H12A 108.9
N6 C122 H12B 108.9
C123 C122 H12B 108.9
H12A C122 H12B 107.8
C128 C123 C124 119.0(10)
C128 C123 C122 119.6(11)
C124 C123 C122 121.4(10)
C123 C124 C125 118.6(9)
C123 C124 P6 120.3(7)
C125 C124 P6 121.1(8)
C126 C125 C124 121.1(10)
C126 C125 H125 119.4
C124 C125 H125 119.4
C125 C126 C127 120.5(10)
C125 C126 H126 119.7
C127 C126 H126 119.7
C128 C127 C126 118.5(12)
C128 C127 H127 120.8
C126 C127 H127 120.8
C127 C128 C123 122.1(13)
C127 C128 H128 118.9
C123 C128 H128 118.9
C130 C129 C134 117.4(10)
C130 C129 P6 116.7(8)
C134 C129 P6 125.9(9)
C129 C130 C131 121.0(9)
C129 C130 H130 119.5
C131 C130 H130 119.5
C132 C131 C130 120.7(10)
C132 C131 H131 119.7
C130 C131 H131 119.7
C133 C132 C131 119.2(9)
C133 C132 H132 120.4
C131 C132 H132 120.4
C132 C133 C134 120.5(10)
C132 C133 H133 119.7
C134 C133 H133 119.7
C133 C134 C129 121.1(11)
C133 C134 H134 119.5
C129 C134 H134 119.5
C140 C135 C136 116.0(10)
C140 C135 P6 119.4(8)
C136 C135 P6 124.5(7)
C137 C136 C135 120.4(10)
C137 C136 H136 119.8
C135 C136 H136 119.8
C136 C137 C138 121.5(12)
C136 C137 H137 119.2
C138 C137 H137 119.2
C139 C138 C137 119.4(11)
C139 C138 H138 120.3
C137 C138 H138 120.3
C138 C139 C140 119.3(11)
C138 C139 H139 120.3
C140 C139 H139 120.3
C135 C140 C139 123.3(11)
C135 C140 H140 118.4
C139 C140 H140 118.4
N8 C141 N7 116.6(7)
N8 C141 Au2 122.9(6)
N7 C141 Au2 118.9(6)
C147 C142 N7 109.3(7)
C147 C142 C146 114.6(8)
N7 C142 C146 106.2(7)
C147 C142 C143 114.7(9)
N7 C142 C143 105.6(8)
C146 C142 C143 105.7(9)
C142 C143 C144 101.7(9)
C142 C143 H14A 111.4
C144 C143 H14A 111.4
C142 C143 H14B 111.4
C144 C143 H14B 111.4
H14A C143 H14B 109.3
C145 C144 C143 106.3(9)
C145 C144 H14C 110.5
C143 C144 H14C 110.5
C145 C144 H14D 110.5
C143 C144 H14D 110.5
H14C C144 H14D 108.7
C144 C145 N8 111.5(8)
C144 C145 C146 105.5(8)
N8 C145 C146 106.8(8)
C144 C145 H145 111.0
N8 C145 H145 111.0
C146 C145 H145 111.0
C149 C146 C142 115.6(8)
C149 C146 C145 116.3(9)
C142 C146 C145 96.8(8)
C149 C146 C148 107.9(9)
C142 C146 C148 111.4(8)
C145 C146 C148 108.5(9)
C142 C147 H14E 109.5
C142 C147 H14F 109.5
H14E C147 H14F 109.5
C142 C147 H14G 109.5
H14E C147 H14G 109.5
H14F C147 H14G 109.5
C146 C148 H14H 109.5
C146 C148 H14I 109.5
H14H C148 H14I 109.5
C146 C148 H14J 109.5
H14H C148 H14J 109.5
H14I C148 H14J 109.5
C146 C149 H14K 109.5
C146 C149 H14L 109.5
H14K C149 H14L 109.5
C146 C149 H14M 109.5
H14K C149 H14M 109.5
H14L C149 H14M 109.5
N7 C150 C151 117.1(8)
N7 C150 H15A 108.0
C151 C150 H15A 108.0
N7 C150 H15B 108.0
C151 C150 H15B 108.0
H15A C150 H15B 107.3
C156 C151 C152 119.5(9)
C156 C151 C150 121.7(8)
C152 C151 C150 118.7(9)
C153 C152 C151 118.8(9)
C153 C152 P7 122.4(7)
C151 C152 P7 118.5(8)
C154 C153 C152 121.4(9)
C154 C153 H153 119.3
C152 C153 H153 119.3
C153 C154 C155 120.9(10)
C153 C154 H154 119.6
C155 C154 H154 119.6
C154 C155 C156 118.2(9)
C154 C155 H155 120.9
C156 C155 H155 120.9
C151 C156 C155 121.1(8)
C151 C156 H156 119.4
C155 C156 H156 119.4
C158 C157 C162 116.9(10)
C158 C157 P7 117.3(7)
C162 C157 P7 125.7(9)
C159 C158 C157 121.5(10)
C159 C158 H158 119.3
C157 C158 H158 119.3
C160 C159 C158 120.9(12)
C160 C159 H159 119.5
C158 C159 H159 119.5
C161 C160 C159 119.1(11)
C161 C160 H160 120.5
C159 C160 H160 120.5
C160 C161 C162 121.6(12)
C160 C161 H161 119.2
C162 C161 H161 119.2
C157 C162 C161 119.9(12)
C157 C162 H162 120.1
C161 C162 H162 120.1
C164 C163 C168 118.0(10)
C164 C163 P7 124.6(8)
C168 C163 P7 117.2(7)
C163 C164 C165 119.7(11)
C163 C164 H164 120.2
C165 C164 H164 120.2
C166 C165 C164 119.6(11)
C166 C165 H165 120.2
C164 C165 H165 120.2
C167 C166 C165 121.2(11)
C167 C166 H166 119.4
C165 C166 H166 119.4
C166 C167 C168 121.0(12)
C166 C167 H167 119.5
C168 C167 H167 119.5
C167 C168 C163 120.5(10)
C167 C168 H168 119.7
C163 C168 H168 119.7
N8 C169 C170 113.1(9)
N8 C169 H16A 109.0
C170 C169 H16A 109.0
N8 C169 H16B 109.0
C170 C169 H16B 109.0
H16A C169 H16B 107.8
C171 C170 C175 119.5(9)
C171 C170 C169 123.0(8)
C175 C170 C169 117.5(9)
C170 C171 C172 118.8(8)
C170 C171 P8 119.3(7)
C172 C171 P8 121.8(7)
C173 C172 C171 120.5(9)
C173 C172 H172 119.7
C171 C172 H172 119.7
C174 C173 C172 120.2(9)
C174 C173 H173 119.9
C172 C173 H173 119.9
C173 C174 C175 119.7(8)
C173 C174 H174 120.1
C175 C174 H174 120.1
C174 C175 C170 121.2(9)
C174 C175 H175 119.4
C170 C175 H175 119.4
C177 C176 C181 116.6(10)
C177 C176 P8 117.7(8)
C181 C176 P8 125.6(8)
C178 C177 C176 122.8(11)
C178 C177 H177 118.6
C176 C177 H177 118.6
C179 C178 C177 118.7(10)
C179 C178 H178 120.6
C177 C178 H178 120.6
C180 C179 C178 120.1(10)
C180 C179 H179 119.9
C178 C179 H179 119.9
C179 C180 C181 120.4(11)
C179 C180 H180 119.8
C181 C180 H180 119.8
C180 C181 C176 121.4(11)
C180 C181 H181 119.3
C176 C181 H181 119.3
C030 C182 C183 119.4(10)
C030 C182 P8 117.5(9)
C183 C182 P8 123.1(8)
C184 C183 C182 119.0(11)
C184 C183 H183 120.5
C182 C183 H183 120.5
C183 C184 C185 121.3(12)
C183 C184 H184 119.3
C185 C184 H184 119.3
C186 C185 C184 119.7(11)
C186 C185 H185 120.2
C184 C185 H185 120.2
C185 C186 C030 120.2(12)
C185 C186 H186 119.9
C030 C186 H186 119.9
C1 N1 C10 116.6(7)
C1 N1 C2 123.7(7)
C10 N1 C2 117.0(6)
C1 N2 C5 121.0(7)
C1 N2 C042 122.4(8)
C5 N2 C042 116.3(7)
C47 N3 C56 117.2(8)
C47 N3 C48 124.8(7)
C56 N3 C48 116.7(7)
C47 N4 C75 120.9(9)
C47 N4 C51 120.5(7)
C75 N4 C51 117.6(8)
C94 N5 C103 116.9(8)
C94 N5 C95 122.1(8)
C103 N5 C95 119.2(8)
C94 N6 C122 121.3(8)
C94 N6 C98 122.2(8)
C122 N6 C98 116.3(8)
C141 N7 C150 116.8(7)
C141 N7 C142 123.5(7)
C150 N7 C142 117.3(7)
C141 N8 C169 121.2(8)
C141 N8 C145 121.3(7)
C169 N8 C145 117.0(7)
C17 P1 C23 101.7(4)
C17 P1 C12 104.1(5)
C23 P1 C12 103.7(5)
C88 P2 C82 102.3(5)
C88 P2 C77 103.8(5)
C82 P2 C77 102.0(5)
C69 P3 C63 103.7(5)
C69 P3 C58 99.3(5)
C63 P3 C58 105.4(5)
C41 P4 C35 101.8(5)
C41 P4 C30 101.8(4)
C35 P4 C30 102.6(4)
C110 P5 C116 104.7(5)
C110 P5 C105 105.5(5)
C116 P5 C105 100.5(5)
C135 P6 C129 101.9(5)
C135 P6 C124 102.5(4)
C129 P6 C124 103.4(5)
C157 P7 C163 103.5(4)
C157 P7 C152 102.4(4)
C163 P7 C152 103.4(5)
C176 P8 C182 101.6(5)
C176 P8 C171 104.5(4)
C182 P8 C171 99.4(4)
F6 P9 F3 88.1(8)
F6 P9 F4 91.6(5)
F3 P9 F4 88.7(8)
F6 P9 F2 91.3(5)
F3 P9 F2 88.8(8)
F4 P9 F2 176.1(7)
F6 P9 F1 104.3(7)
F3 P9 F1 167.6(8)
F4 P9 F1 90.4(6)
F2 P9 F1 91.4(7)
F6 P9 F5 174.7(7)
F3 P9 F5 86.6(6)
F4 P9 F5 88.3(5)
F2 P9 F5 88.6(5)
F1 P9 F5 81.0(6)
F12 P10 F8 91.2(4)
F12 P10 F9 91.6(5)
F8 P10 F9 90.5(4)
F12 P10 F11 178.8(4)
F8 P10 F11 89.9(4)
F9 P10 F11 88.0(4)
F12 P10 F7 90.7(5)
F8 P10 F7 90.2(4)
F9 P10 F7 177.6(5)
F11 P10 F7 89.6(4)
F12 P10 F10 89.0(4)
F8 P10 F10 179.5(4)
F9 P10 F10 89.1(4)
F11 P10 F10 89.9(4)
F7 P10 F10 90.2(4)
C47 Au1 C1 170.8(3)
C141 Au2 C94 167.2(3)
O1 C188 C189 118.3(19)
O1 C188 C187 119.6(17)
C189 C188 C187 122.0(12)
C188 C187 H18A 109.5
C188 C187 H18B 109.5
H18A C187 H18B 109.5
C188 C187 H18C 109.5
H18A C187 H18C 109.5
H18B C187 H18C 109.5
C188 C189 H18D 109.5
C188 C189 H18E 109.5
H18D C189 H18E 109.5
C188 C189 H18F 109.5
H18D C189 H18F 109.5
H18E C189 H18F 109.5

loop_
_geom_bond_atom_site_label_1
_geom_bond_atom_site_label_2
_geom_bond_distance
C1 N1 1.332(10)
C1 N2 1.347(11)
C1 Au1 2.057(9)
C2 N1 1.509(11)
C2 C7 1.525(11)
C2 C3 1.531(14)
C2 C6 1.543(11)
C3 C4 1.545(13)
C3 H3A 0.9700
C3 H3B 0.9700
C4 C5 1.521(14)
C4 H4A 0.9700
C4 H4B 0.9700
C5 N2 1.489(11)
C5 C6 1.521(12)
C5 H5 0.9800
C6 C9 1.522(14)
C6 C8 1.553(13)
C7 H7A 0.9600
C7 H7B 0.9600
C7 H7C 0.9600
C8 H8A 0.9600
C8 H8B 0.9600
C8 H8C 0.9600
C9 H9A 0.9600
C9 H9B 0.9600
C9 H9C 0.9600
C10 N1 1.468(10)
C10 C11 1.507(12)
C10 H10A 0.9700
C10 H10B 0.9700
C11 C16 1.382(13)
C11 C12 1.414(13)
C12 C13 1.363(16)
C12 P1 1.863(12)
C13 C14 1.366(16)
C13 H13 0.9300
C14 C15 1.394(13)
C14 H14 0.9300
C15 C16 1.385(13)
C15 H15 0.9300
C16 H16 0.9300
C17 C18 1.374(12)
C17 C22 1.395(14)
C17 P1 1.828(10)
C18 C19 1.388(16)
C18 H18 0.9300
C19 C20 1.348(18)
C19 H19 0.9300
C20 C21 1.376(15)
C20 H20 0.9300
C21 C22 1.379(15)
C21 H21 0.9300
C22 H22 0.9300
C23 C28 1.352(13)
C23 C24 1.378(13)
C23 P1 1.832(9)
C24 C25 1.385(12)
C24 H24 0.9300
C25 C26 1.385(14)
C25 H25 0.9300
C26 C27 1.382(16)
C26 H26 0.9300
C27 C28 1.412(14)
C27 H27 0.9300
C28 H28 0.9300
C29 C30 1.398(12)
C29 C34 1.400(12)
C29 C042 1.507(15)
C30 C31 1.389(13)
C30 P4 1.843(9)
C030 C182 1.375(14)
C030 C186 1.398(15)
C030 H030 0.9300
C31 C32 1.385(12)
C31 H31 0.9300
C32 C33 1.363(13)
C32 H32 0.9300
C33 C34 1.398(13)
C33 H33 0.9300
C34 H34 0.9300
C35 C36 1.389(14)
C35 C40 1.392(16)
C35 P4 1.836(10)
C36 C37 1.381(14)
C36 H36 0.9300
C37 C38 1.371(15)
C37 H37 0.9300
C38 C39 1.398(14)
C38 H38 0.9300
C39 C40 1.360(15)
C39 H39 0.9300
C40 H40 0.9300
C41 C46 1.393(13)
C41 C42 1.409(14)
C41 P4 1.826(11)
C042 N2 1.491(12)
C042 H04A 0.9700
C042 H04B 0.9700
C42 C43 1.395(12)
C42 H42 0.9300
C43 C44 1.377(14)
C43 H43 0.9300
C44 C45 1.378(15)
C44 H44 0.9300
C45 C46 1.385(13)
C45 H45 0.9300
C46 H46 0.9300
C47 N3 1.342(11)
C47 N4 1.362(11)
C47 Au1 2.042(9)
C48 C49 1.515(14)
C48 C53 1.522(14)
C48 N3 1.524(12)
C48 C52 1.565(14)
C49 C50 1.555(14)
C49 H49A 0.9700
C49 H49B 0.9700
C50 C51 1.526(13)
C50 H50A 0.9700
C50 H50B 0.9700
C51 N4 1.497(12)
C51 C52 1.532(14)
C51 H51 0.9800
C52 C54 1.536(15)
C52 C55 1.549(15)
C53 H53A 0.9600
C53 H53B 0.9600
C53 H53C 0.9600
C54 H54A 0.9600
C54 H54B 0.9600
C54 H54C 0.9600
C55 H55A 0.9600
C55 H55B 0.9600
C55 H55C 0.9600
C56 N3 1.448(11)
C56 C57 1.531(12)
C56 H56A 0.9700
C56 H56B 0.9700
C57 C62 1.389(12)
C57 C58 1.400(12)
C58 C59 1.422(13)
C58 P3 1.817(11)
C59 C60 1.363(14)
C59 H59 0.9300
C60 C61 1.367(16)
C60 H60 0.9300
C61 C62 1.404(14)
C61 H61 0.9300
C62 H62 0.9300
C63 C68 1.377(17)
C63 C64 1.404(17)
C63 P3 1.815(11)
C64 C65 1.372(15)
C64 H64 0.9300
C65 C66 1.40(2)
C65 H65 0.9300
C66 C67 1.43(3)
C66 H66 0.9300
C67 C68 1.42(2)
C67 H67 0.9300
C68 H68 0.9300
C69 C74 1.392(16)
C69 C70 1.402(15)
C69 P3 1.803(11)
C70 C71 1.384(17)
C70 H70 0.9300
C71 C72 1.39(2)
C71 H71 0.9300
C72 C73 1.355(18)
C72 H72 0.9300
C73 C74 1.416(17)
C73 H73 0.9300
C74 H74 0.9300
C75 N4 1.437(13)
C75 C76 1.524(14)
C75 H75A 0.9700
C75 H75B 0.9700
C76 C81 1.406(16)
C76 C77 1.411(14)
C77 C78 1.382(12)
C77 P2 1.836(10)
C78 C79 1.386(14)
C78 H78 0.9300
C79 C80 1.394(16)
C79 H79 0.9300
C80 C81 1.387(15)
C80 H80 0.9300
C81 H81 0.9300
C82 C87 1.353(15)
C82 C83 1.440(14)
C82 P2 1.825(11)
C83 C84 1.391(15)
C83 H83 0.9300
C84 C85 1.358(16)
C84 H84 0.9300
C85 C86 1.392(15)
C85 H85 0.9300
C86 C87 1.401(16)
C86 H86 0.9300
C87 H87 0.9300
C88 C93 1.394(16)
C88 C89 1.435(17)
C88 P2 1.780(13)
C89 C90 1.40(2)
C89 H89 0.9300
C90 C91 1.32(2)
C90 H90 0.9300
C91 C92 1.38(2)
C91 H91 0.9300
C92 C93 1.425(18)
C92 H92 0.9300
C93 H93 0.9300
C94 N6 1.341(11)
C94 N5 1.356(11)
C94 Au2 2.039(9)
C95 N5 1.488(13)
C95 C100 1.526(15)
C95 C99 1.549(17)
C95 C96 1.574(15)
C96 C97 1.532(14)
C96 H96A 0.9700
C96 H96B 0.9700
C97 C98 1.506(14)
C97 H97A 0.9700
C97 H97B 0.9700
C98 N6 1.475(12)
C98 C99 1.530(14)
C98 H98 0.9800
C99 C101 1.537(16)
C99 C102 1.575(16)
C100 H10C 0.9600
C100 H10D 0.9600
C100 H10E 0.9600
C101 H10F 0.9600
C101 H10G 0.9600
C101 H10H 0.9600
C102 H10I 0.9600
C102 H10J 0.9600
C102 H10K 0.9600
C103 N5 1.457(12)
C103 C104 1.512(11)
C103 H10L 0.9700
C103 H10M 0.9700
C104 C105 1.399(13)
C104 C109 1.410(13)
C105 C106 1.363(12)
C105 P5 1.855(10)
C106 C107 1.389(14)
C106 H106 0.9300
C107 C108 1.388(16)
C107 H107 0.9300
C108 C109 1.364(14)
C108 H108 0.9300
C109 H109 0.9300
C110 C115 1.377(15)
C110 C111 1.404(14)
C110 P5 1.820(11)
C111 C112 1.378(17)
C111 H111 0.9300
C112 C113 1.364(18)
C112 H112 0.9300
C113 C114 1.361(16)
C113 H113 0.9300
C114 C115 1.400(15)
C114 H114 0.9300
C115 H115 0.9300
C116 C121 1.378(15)
C116 C117 1.385(16)
C116 P5 1.835(11)
C117 C118 1.365(19)
C117 H117 0.9300
C118 C119 1.38(2)
C118 H118 0.9300
C119 C120 1.352(19)
C119 H119 0.9300
C120 C121 1.420(18)
C120 H120 0.9300
C121 H121 0.9300
C122 N6 1.460(13)
C122 C123 1.524(15)
C122 H12A 0.9700
C122 H12B 0.9700
C123 C128 1.386(16)
C123 C124 1.395(14)
C124 C125 1.402(12)
C124 P6 1.858(10)
C125 C126 1.359(14)
C125 H125 0.9300
C126 C127 1.394(16)
C126 H126 0.9300
C127 C128 1.368(16)
C127 H127 0.9300
C128 H128 0.9300
C129 C130 1.393(15)
C129 C134 1.424(16)
C129 P6 1.820(11)
C130 C131 1.401(12)
C130 H130 0.9300
C131 C132 1.390(14)
C131 H131 0.9300
C132 C133 1.387(14)
C132 H132 0.9300
C133 C134 1.388(15)
C133 H133 0.9300
C134 H134 0.9300
C135 C140 1.378(13)
C135 C136 1.440(14)
C135 P6 1.795(10)
C136 C137 1.362(15)
C136 H136 0.9300
C137 C138 1.389(16)
C137 H137 0.9300
C138 C139 1.374(16)
C138 H138 0.9300
C139 C140 1.388(15)
C139 H139 0.9300
C140 H140 0.9300
C141 N8 1.328(10)
C141 N7 1.349(10)
C141 Au2 2.039(8)
C142 C147 1.532(12)
C142 N7 1.532(10)
C142 C146 1.548(13)
C142 C143 1.559(17)
C143 C144 1.584(16)
C143 H14A 0.9700
C143 H14B 0.9700
C144 C145 1.486(16)
C144 H14C 0.9700
C144 H14D 0.9700
C145 N8 1.504(11)
C145 C146 1.554(14)
C145 H145 0.9800
C146 C149 1.519(16)
C146 C148 1.568(13)
C147 H14E 0.9600
C147 H14F 0.9600
C147 H14G 0.9600
C148 H14H 0.9600
C148 H14I 0.9600
C148 H14J 0.9600
C149 H14K 0.9600
C149 H14L 0.9600
C149 H14M 0.9600
C150 N7 1.467(10)
C150 C151 1.531(13)
C150 H15A 0.9700
C150 H15B 0.9700
C151 C156 1.374(13)
C151 C152 1.408(13)
C152 C153 1.382(13)
C152 P7 1.854(10)
C153 C154 1.364(13)
C153 H153 0.9300
C154 C155 1.384(13)
C154 H154 0.9300
C155 C156 1.408(13)
C155 H155 0.9300
C156 H156 0.9300
C157 C158 1.385(15)
C157 C162 1.391(13)
C157 P7 1.817(10)
C158 C159 1.373(14)
C158 H158 0.9300
C159 C160 1.357(16)
C159 H159 0.9300
C160 C161 1.340(19)
C160 H160 0.9300
C161 C162 1.396(15)
C161 H161 0.9300
C162 H162 0.9300
C163 C164 1.374(13)
C163 C168 1.405(13)
C163 P7 1.832(10)
C164 C165 1.423(16)
C164 H164 0.9300
C165 C166 1.347(16)
C165 H165 0.9300
C166 C167 1.335(15)
C166 H166 0.9300
C167 C168 1.364(14)
C167 H167 0.9300
C168 H168 0.9300
C169 N8 1.458(12)
C169 C170 1.537(15)
C169 H16A 0.9700
C169 H16B 0.9700
C170 C171 1.376(13)
C170 C175 1.399(12)
C171 C172 1.401(13)
C171 P8 1.856(9)
C172 C173 1.398(12)
C172 H172 0.9300
C173 C174 1.352(13)
C173 H173 0.9300
C174 C175 1.381(13)
C174 H174 0.9300
C175 H175 0.9300
C176 C177 1.387(14)
C176 C181 1.394(16)
C176 P8 1.822(9)
C177 C178 1.386(15)
C177 H177 0.9300
C178 C179 1.385(15)
C178 H178 0.9300
C179 C180 1.368(14)
C179 H179 0.9300
C180 C181 1.387(16)
C180 H180 0.9300
C181 H181 0.9300
C182 C183 1.404(15)
C182 P8 1.839(10)
C183 C184 1.378(15)
C183 H183 0.9300
C184 C185 1.380(17)
C184 H184 0.9300
C185 C186 1.360(18)
C185 H185 0.9300
C186 H186 0.9300
F1 P9 1.548(11)
F2 P9 1.544(8)
F3 P9 1.519(12)
F4 P9 1.540(8)
F5 P9 1.632(9)
F6 P9 1.518(9)
F7 P10 1.602(8)
F8 P10 1.591(6)
F9 P10 1.591(8)
F10 P10 1.607(6)
F11 P10 1.600(7)
F12 P10 1.569(7)
C188 O1 1.310(12)
C188 C189 1.556(12)
C188 C187 1.602(12)
C187 H18A 0.9600
C187 H18B 0.9600
C187 H18C 0.9600
C189 H18D 0.9600
C189 H18E 0.9600
C189 H18F 0.9600
